data_4070447
loop_
_publ_author_name
'Okazaki, Masaaki'
'Yoshimura, Ken-ichi'
'Takano, Masato'
'Ozawa, Fumiyuki'

_publ_section_title
;
 Redox-Active Phosphorus Ligands Bearing a [4Fe&#x2212;4C] Core
 Substituent
;
_journal_issue 24
_journal_name_full Organometallics
_journal_page_first 7055
_journal_paper_doi 10.1021/om900811u
_journal_volume 28
_journal_year 2009
_chemical_absolute_configuration unk
_chemical_formula_sum 'C40.5 H42 Au Cl2 F6 Fe4 P2'
_chemical_formula_weight 1195.95
_chemical_properties_physical air-sensitive
_space_group_IT_number 14
_symmetry_cell_setting monoclinic
_symmetry_Int_Tables_number 14
_symmetry_space_group_name_Hall '-P 2ybc'
_symmetry_space_group_name_H-M 'P 1 21/c 1'
_atom_sites_solution_hydrogens geom
_atom_sites_solution_primary direct
_atom_sites_solution_secondary difmap
_audit_creation_method SHELXL-97
_cell_angle_alpha 90.00
_cell_angle_beta 94.851(8)
_cell_angle_gamma 90.00
_cell_formula_units_Z 8
_cell_length_a 10.409(5)
_cell_length_b 27.603(14)
_cell_length_c 28.833(15)
_cell_measurement_reflns_used 12283
_cell_measurement_temperature 173(2)
_cell_measurement_theta_max 27.4835
_cell_measurement_theta_min 3.0043
_cell_volume 8255(7)
_computing_structure_refinement 'SHELXL-97 (Sheldrick, 1997)'
_computing_structure_solution 'SHELXS-97 (Sheldrick, 1990)'
_diffrn_ambient_temperature 173(2)
_diffrn_measured_fraction_theta_full 0.982
_diffrn_measured_fraction_theta_max 0.982
_diffrn_measurement_device_type 'Saturn70 CCD (4x4 bin mode)'
_diffrn_measurement_method dtintegrate.ref
_diffrn_radiation_monochromator graphite
_diffrn_radiation_probe x-ray
_diffrn_radiation_type MoK\a
_diffrn_radiation_wavelength 0.71070
_diffrn_reflns_av_R_equivalents 0.0609
_diffrn_reflns_av_sigmaI/netI 0.0599
_diffrn_reflns_limit_h_max 13
_diffrn_reflns_limit_h_min -13
_diffrn_reflns_limit_k_max 35
_diffrn_reflns_limit_k_min -33
_diffrn_reflns_limit_l_max 37
_diffrn_reflns_limit_l_min -26
_diffrn_reflns_number 58885
_diffrn_reflns_theta_full 27.48
_diffrn_reflns_theta_max 27.48
_diffrn_reflns_theta_min 3.00
_diffrn_source 'fine-focus sealed tube'
_exptl_absorpt_coefficient_mu 5.179
_exptl_absorpt_correction_T_max 0.9035
_exptl_absorpt_correction_T_min 0.4240
_exptl_absorpt_correction_type numerical
_exptl_absorpt_process_details Higashi
_exptl_crystal_colour brown
_exptl_crystal_density_diffrn 1.925
_exptl_crystal_density_method 'not measured'
_exptl_crystal_description platelet
_exptl_crystal_F_000 4688
_exptl_crystal_size_max 0.20
_exptl_crystal_size_mid 0.14
_exptl_crystal_size_min 0.02
_refine_diff_density_max 2.022
_refine_diff_density_min -2.945
_refine_diff_density_rms 0.189
_refine_ls_extinction_method none
_refine_ls_goodness_of_fit_ref 1.142
_refine_ls_hydrogen_treatment mixed
_refine_ls_matrix_type full
_refine_ls_number_parameters 1021
_refine_ls_number_reflns 18601
_refine_ls_number_restraints 0
_refine_ls_restrained_S_all 1.142
_refine_ls_R_factor_all 0.1067
_refine_ls_R_factor_gt 0.0907
_refine_ls_shift/su_max 1.900
_refine_ls_shift/su_mean 0.012
_refine_ls_structure_factor_coef Fsqd
_refine_ls_weighting_details 'calc w=1/[\s^2^(Fo^2^)+(0.0741P)^2^+107.5741P] where P=(Fo^2^+2Fc^2^)/3'
_refine_ls_weighting_scheme calc
_refine_ls_wR_factor_gt 0.1984
_refine_ls_wR_factor_ref 0.2098
_reflns_number_gt 15643
_reflns_number_total 18601
_reflns_threshold_expression >2sigma(I)
_cod_data_source_file om900811u_si_002.cif
_cod_data_source_block '[4](PF6)'
_cod_original_sg_symbol_H-M 'P 21/c'
_cod_original_formula_sum 'C40.50 H42 Au Cl2 F6 Fe4 P2'
_cod_database_code 4070447

loop_
_symmetry_equiv_pos_as_xyz
'x, y, z'
'-x, y+1/2, -z+1/2'
'-x, -y, -z'
'x, -y-1/2, z-1/2'

loop_
_atom_site_label
_atom_site_type_symbol
_atom_site_fract_x
_atom_site_fract_y
_atom_site_fract_z
_atom_site_U_iso_or_equiv
_atom_site_adp_type
_atom_site_occupancy
_atom_site_symmetry_multiplicity
_atom_site_calc_flag
_atom_site_refinement_flags
_atom_site_disorder_assembly
_atom_site_disorder_group
Au1 Au 0.16473(4) 0.231601(17) 0.013071(16) 0.03865(12) Uani 1 1 d . . .
Au2 Au 1.00273(4) 0.005659(19) 0.096624(17) 0.04500(14) Uani 1 1 d . . .
Cl1 Cl 0.3262(3) 0.20440(14) 0.06687(11) 0.0569(8) Uani 1 1 d . . .
Cl2 Cl 1.1287(3) 0.0449(2) 0.04624(14) 0.0873(16) Uani 1 1 d . . .
Cl3 Cl 0.3279(9) 0.3281(7) 0.1584(4) 0.120(6) Uani 0.68(3) 1 d P A 1
Cl4 Cl 0.1414(10) 0.2675(14) 0.1994(5) 0.27(2) Uani 0.68(3) 1 d P A 1
Cl5 Cl 0.244(6) 0.3110(8) 0.1848(16) 0.22(4) Uani 0.32(3) 1 d P A 2
Cl6 Cl 0.1621(17) 0.2110(9) 0.1830(7) 0.094(8) Uani 0.32(3) 1 d P A 2
P1 P -0.0017(3) 0.25154(10) -0.03946(10) 0.0325(6) Uani 1 1 d . . .
P2 P 0.8777(2) -0.03279(10) 0.14570(10) 0.0328(6) Uani 1 1 d . . .
P3 P 0.5658(4) 0.2453(2) 0.79412(15) 0.0738(14) Uani 1 1 d . . .
P4 P 0.2634(3) 0.01855(12) 0.38471(12) 0.0449(7) Uani 1 1 d . . .
F1 F 0.4173(8) 0.2302(5) 0.7847(3) 0.097(4) Uani 1 1 d . . .
F2 F 0.7147(10) 0.2564(5) 0.8074(6) 0.129(5) Uani 1 1 d . . .
F3 F 0.5459(11) 0.2508(4) 0.8483(3) 0.094(3) Uani 1 1 d . . .
F4 F 0.5820(13) 0.2391(8) 0.7416(4) 0.180(9) Uani 1 1 d . . .
F5 F 0.5967(14) 0.1883(5) 0.8033(5) 0.135(5) Uani 1 1 d . . .
F6 F 0.5337(15) 0.2997(6) 0.7878(4) 0.131(5) Uani 1 1 d . . .
F7 F 0.2267(9) 0.0689(3) 0.4071(3) 0.070(2) Uani 1 1 d . . .
F8 F 0.3032(12) -0.0303(4) 0.3617(5) 0.117(5) Uani 1 1 d . . .
F9 F 0.3950(14) 0.0188(5) 0.4140(6) 0.153(7) Uani 1 1 d . . .
F10 F 0.1381(18) 0.0193(6) 0.3531(7) 0.206(11) Uani 1 1 d . . .
F11 F 0.206(3) -0.0076(6) 0.4233(8) 0.245(14) Uani 1 1 d . . .
F12 F 0.335(2) 0.0474(7) 0.3496(7) 0.210(11) Uani 1 1 d . . .
Fe1 Fe -0.06282(13) 0.35479(6) 0.02053(5) 0.0307(3) Uani 1 1 d . . .
Fe2 Fe -0.20673(14) 0.35651(6) -0.05360(5) 0.0321(3) Uani 1 1 d . . .
Fe3 Fe -0.37679(13) 0.33725(6) -0.00112(5) 0.0335(3) Uani 1 1 d . . .
Fe4 Fe -0.20567(14) 0.28544(6) 0.03922(5) 0.0327(3) Uani 1 1 d . . .
Fe5 Fe 0.81030(16) 0.07287(7) 0.20102(9) 0.0616(6) Uani 1 1 d . . .
Fe6 Fe 0.64959(16) 0.05339(6) 0.13265(7) 0.0502(5) Uani 1 1 d . . .
Fe7 Fe 0.50035(15) 0.04258(6) 0.19460(7) 0.0475(4) Uani 1 1 d . . .
Fe8 Fe 0.69388(15) 0.00582(7) 0.23873(6) 0.0415(4) Uani 1 1 d . . .
C1 C -0.1149(9) 0.2984(4) -0.0199(3) 0.031(2) Uani 1 1 d . . .
C2 C -0.2584(10) 0.2910(4) -0.0285(4) 0.034(2) Uani 1 1 d . . .
C3 C -0.2361(9) 0.3860(4) 0.0057(4) 0.031(2) Uani 1 1 d . . .
C4 C -0.2347(9) 0.3535(4) 0.0472(4) 0.033(2) Uani 1 1 d . . .
C5 C 0.0401(10) 0.3834(5) 0.0814(4) 0.045(3) Uani 1 1 d . . .
C6 C 0.1084(10) 0.3431(5) 0.0646(4) 0.047(3) Uani 1 1 d . . .
H1 H 0.1313 0.3127 0.0823 0.057 Uiso 1 1 calc R . .
C7 C 0.1431(11) 0.3543(5) 0.0189(4) 0.044(3) Uani 1 1 d . . .
H2 H 0.1934 0.3331 -0.0010 0.053 Uiso 1 1 calc R . .
C8 C 0.0952(10) 0.4007(5) 0.0071(4) 0.047(3) Uani 1 1 d . . .
H3 H 0.1059 0.4181 -0.0227 0.056 Uiso 1 1 calc R . .
C9 C 0.0292(10) 0.4189(4) 0.0452(4) 0.041(3) Uani 1 1 d . . .
H4 H -0.0120 0.4515 0.0469 0.049 Uiso 1 1 calc R . .
C10 C -0.0080(13) 0.3902(6) 0.1282(5) 0.063(4) Uani 1 1 d . . .
H5 H -0.0138 0.3586 0.1435 0.094 Uiso 1 1 calc R . .
H6 H -0.0934 0.4053 0.1247 0.094 Uiso 1 1 calc R . .
H7 H 0.0517 0.4111 0.1471 0.094 Uiso 1 1 calc R . .
C11 C -0.2036(13) 0.4241(4) -0.0884(4) 0.048(3) Uani 1 1 d . . .
C12 C -0.1030(12) 0.3934(5) -0.1052(4) 0.053(3) Uani 1 1 d . . .
H8 H -0.0084 0.4003 -0.1035 0.064 Uiso 1 1 calc R . .
C13 C -0.1669(13) 0.3518(5) -0.1244(4) 0.050(3) Uani 1 1 d . . .
H9 H -0.1240 0.3238 -0.1388 0.060 Uiso 1 1 calc R . .
C14 C -0.2987(14) 0.3568(5) -0.1218(4) 0.054(3) Uani 1 1 d . . .
H10 H -0.3661 0.3334 -0.1344 0.065 Uiso 1 1 calc R . .
C15 C -0.3221(13) 0.4013(5) -0.1007(5) 0.053(3) Uani 1 1 d . . .
H11 H -0.4089 0.4146 -0.0953 0.063 Uiso 1 1 calc R . .
C16 C -0.186(2) 0.4729(5) -0.0679(6) 0.093(7) Uani 1 1 d . . .
H12 H -0.1521 0.4948 -0.0907 0.140 Uiso 1 1 calc R . .
H13 H -0.1248 0.4712 -0.0401 0.140 Uiso 1 1 calc R . .
H14 H -0.2689 0.4852 -0.0592 0.140 Uiso 1 1 calc R . .
C17 C -0.5450(11) 0.3715(5) 0.0260(6) 0.056(4) Uani 1 1 d . . .
C18 C -0.5443(11) 0.3786(5) -0.0227(6) 0.063(4) Uani 1 1 d . . .
H15 H -0.5443 0.4107 -0.0387 0.076 Uiso 1 1 calc R . .
C19 C -0.5499(10) 0.3331(7) -0.0453(5) 0.062(4) Uani 1 1 d . . .
H16 H -0.5571 0.3274 -0.0797 0.075 Uiso 1 1 calc R . .
C20 C -0.5477(10) 0.2969(5) -0.0101(4) 0.043(3) Uani 1 1 d . . .
H17 H -0.5551 0.2611 -0.0149 0.052 Uiso 1 1 calc R . .
C21 C -0.5467(10) 0.3218(4) 0.0331(4) 0.043(3) Uani 1 1 d . . .
H18 H -0.5475 0.3058 0.0642 0.052 Uiso 1 1 calc R . .
C22 C -0.5446(15) 0.4098(7) 0.0630(8) 0.098(7) Uani 1 1 d . . .
H19 H -0.6309 0.4125 0.0740 0.147 Uiso 1 1 calc R . .
H20 H -0.5199 0.4410 0.0501 0.147 Uiso 1 1 calc R . .
H21 H -0.4826 0.4010 0.0891 0.147 Uiso 1 1 calc R . .
C23 C -0.2570(12) 0.2680(5) 0.1082(4) 0.051(3) Uani 1 1 d . . .
C24 C -0.3278(11) 0.2384(5) 0.0746(4) 0.048(3) Uani 1 1 d . . .
H22 H -0.4240 0.2371 0.0693 0.058 Uiso 1 1 calc R . .
C25 C -0.2403(13) 0.2103(5) 0.0501(5) 0.052(3) Uani 1 1 d . . .
H23 H -0.2638 0.1856 0.0255 0.063 Uiso 1 1 calc R . .
C26 C -0.1155(11) 0.2221(4) 0.0688(4) 0.046(3) Uani 1 1 d . . .
H24 H -0.0337 0.2073 0.0596 0.055 Uiso 1 1 calc R . .
C27 C -0.1251(12) 0.2575(6) 0.1034(5) 0.054(3) Uani 1 1 d . . .
H25 H -0.0505 0.2720 0.1228 0.065 Uiso 1 1 calc R . .
C28 C -0.3123(17) 0.3013(6) 0.1429(5) 0.073(5) Uani 1 1 d . . .
H26 H -0.3981 0.3122 0.1306 0.110 Uiso 1 1 calc R . .
H27 H -0.2557 0.3294 0.1485 0.110 Uiso 1 1 calc R . .
H28 H -0.3191 0.2839 0.1722 0.110 Uiso 1 1 calc R . .
C29 C 0.0644(11) 0.2686(4) -0.0944(4) 0.039(2) Uani 1 1 d . . .
C30 C 0.1307(12) 0.3122(5) -0.0987(4) 0.047(3) Uani 1 1 d . . .
H29 H 0.1356 0.3347 -0.0737 0.056 Uiso 1 1 calc R . .
C31 C 0.1895(14) 0.3231(6) -0.1389(5) 0.063(4) Uani 1 1 d . . .
H30 H 0.2354 0.3526 -0.1412 0.076 Uiso 1 1 calc R . .
C32 C 0.1811(19) 0.2911(6) -0.1753(6) 0.082(6) Uani 1 1 d . . .
H31 H 0.2228 0.2980 -0.2026 0.098 Uiso 1 1 calc R . .
C33 C 0.112(3) 0.2492(9) -0.1722(7) 0.131(11) Uani 1 1 d . . .
H32 H 0.1026 0.2281 -0.1982 0.158 Uiso 1 1 calc R . .
C34 C 0.057(2) 0.2369(6) -0.1318(6) 0.089(7) Uani 1 1 d . . .
H33 H 0.0139 0.2067 -0.1297 0.107 Uiso 1 1 calc R . .
C35 C -0.0923(10) 0.1952(4) -0.0528(4) 0.034(2) Uani 1 1 d . . .
C36 C -0.0576(11) 0.1521(4) -0.0300(4) 0.039(2) Uani 1 1 d . . .
H34 H 0.0134 0.1520 -0.0070 0.047 Uiso 1 1 calc R . .
C37 C -0.1237(14) 0.1099(5) -0.0399(6) 0.059(4) Uani 1 1 d . . .
H35 H -0.1001 0.0808 -0.0238 0.071 Uiso 1 1 calc R . .
C38 C -0.2240(14) 0.1107(5) -0.0734(6) 0.068(5) Uani 1 1 d . . .
H36 H -0.2680 0.0812 -0.0808 0.082 Uiso 1 1 calc R . .
C39 C -0.2647(15) 0.1512(7) -0.0969(6) 0.071(5) Uani 1 1 d . . .
H37 H -0.3376 0.1504 -0.1191 0.085 Uiso 1 1 calc R . .
C40 C -0.1976(12) 0.1938(5) -0.0878(4) 0.044(3) Uani 1 1 d . . .
H38 H -0.2216 0.2222 -0.1049 0.053 Uiso 1 1 calc R . .
C41 C 0.7644(9) 0.0078(4) 0.1738(4) 0.035(2) Uani 1 1 d . . .
C42 C 0.6246(10) -0.0056(4) 0.1725(4) 0.035(2) Uani 1 1 d . . .
C43 C 0.6285(11) 0.0950(5) 0.1872(7) 0.066(5) Uani 1 1 d . . .
C44 C 0.6472(12) 0.0730(5) 0.2353(6) 0.063(4) Uani 1 1 d . . .
C45 C 0.8933(12) 0.1418(5) 0.2105(6) 0.053(3) Uani 1 1 d . . .
C46 C 0.9086(18) 0.1231(7) 0.2530(7) 0.080(5) Uani 1 1 d . . .
H39 H 0.8753 0.1360 0.2821 0.095 Uiso 1 1 calc R . .
C47 C 0.9851(15) 0.0827(7) 0.2482(8) 0.091(6) Uani 1 1 d . . .
H40 H 1.0134 0.0601 0.2742 0.109 Uiso 1 1 calc R . .
C48 C 1.0166(11) 0.0762(5) 0.1988(6) 0.064(4) Uani 1 1 d . . .
H41 H 1.0709 0.0494 0.1876 0.076 Uiso 1 1 calc R . .
C49 C 0.9567(14) 0.1126(6) 0.1699(10) 0.114(9) Uani 1 1 d . . .
H42 H 0.9664 0.1213 0.1367 0.137 Uiso 1 1 calc R . .
C50 C 0.825(2) 0.1904(7) 0.1960(8) 0.105(7) Uani 1 1 d . . .
H43 H 0.7529 0.1959 0.2153 0.158 Uiso 1 1 calc R . .
H44 H 0.7919 0.1888 0.1632 0.158 Uiso 1 1 calc R . .
H45 H 0.8865 0.2172 0.2005 0.158 Uiso 1 1 calc R . .
C51 C 0.5575(12) 0.0300(7) 0.0667(6) 0.075(5) Uani 1 1 d . . .
C52 C 0.5099(15) 0.0764(8) 0.0797(7) 0.102(8) Uani 1 1 d . . .
H46 H 0.4179 0.0839 0.0842 0.122 Uiso 1 1 calc R . .
C53 C 0.6121(17) 0.1101(6) 0.0840(7) 0.090(7) Uani 1 1 d . . .
H47 H 0.6059 0.1455 0.0910 0.109 Uiso 1 1 calc R . .
C54 C 0.7275(14) 0.0836(6) 0.0724(6) 0.071(5) Uani 1 1 d . . .
H48 H 0.8159 0.0975 0.0711 0.086 Uiso 1 1 calc R . .
C55 C 0.6923(12) 0.0362(6) 0.0632(5) 0.061(4) Uani 1 1 d . . .
H49 H 0.7525 0.0100 0.0548 0.073 Uiso 1 1 calc R . .
C56 C 0.4797 -0.0163 0.0585 0.082(6) Uani 1 1 d . . .
H50 H 0.5210 -0.0370 0.0365 0.123 Uiso 1 1 calc R . .
H51 H 0.3921 -0.0082 0.0457 0.123 Uiso 1 1 calc R . .
H52 H 0.4759 -0.0335 0.0881 0.123 Uiso 1 1 calc R . .
C57 C 0.3432(16) 0.0722(8) 0.2294(11) 0.105(9) Uani 1 1 d . . .
C58 C 0.3309(15) 0.0821(9) 0.1816(15) 0.151(16) Uani 1 1 d . . .
H53 H 0.3242 0.1151 0.1673 0.182 Uiso 1 1 calc R . .
C59 C 0.3182(13) 0.0371(11) 0.1566(7) 0.108(9) Uani 1 1 d . . .
H54 H 0.3005 0.0326 0.1223 0.129 Uiso 1 1 calc R . .
C60 C 0.3273(10) 0.0007(5) 0.1910(5) 0.052(3) Uani 1 1 d . . .
H55 H 0.3205 -0.0350 0.1853 0.063 Uiso 1 1 calc R . .
C61 C 0.3410(11) 0.0235(6) 0.2344(5) 0.058(4) Uani 1 1 d . . .
H56 H 0.3496 0.0062 0.2650 0.069 Uiso 1 1 calc R . .
C62 C 0.3430 0.1150 0.2581 0.86(13) Uani 1 1 d . . .
H57 H 0.3707 0.1430 0.2405 1.286 Uiso 1 1 calc R . .
H58 H 0.4025 0.1105 0.2860 1.286 Uiso 1 1 calc R . .
H59 H 0.2558 0.1207 0.2674 1.286 Uiso 1 1 calc R . .
C63 C 0.6268(12) -0.0570(6) 0.2746(4) 0.057(4) Uani 1 1 d . . .
C64 C 0.7649(11) -0.0600(5) 0.2720(4) 0.043(3) Uani 1 1 d . . .
H60 H 0.8117 -0.0865 0.2569 0.052 Uiso 1 1 calc R . .
C65 C 0.8228(14) -0.0191(6) 0.2953(5) 0.062(4) Uani 1 1 d . . .
H61 H 0.9173 -0.0121 0.3001 0.074 Uiso 1 1 calc R . .
C66 C 0.7237(19) 0.0090(7) 0.3120(6) 0.079(5) Uani 1 1 d . . .
H62 H 0.7360 0.0392 0.3310 0.095 Uiso 1 1 calc R . .
C67 C 0.6053(16) -0.0145(7) 0.3004(5) 0.076(5) Uani 1 1 d . . .
H63 H 0.5194 -0.0030 0.3090 0.091 Uiso 1 1 calc R . .
C68 C 0.5285(14) -0.0937(6) 0.2562(6) 0.079(6) Uani 1 1 d . . .
H64 H 0.5587 -0.1264 0.2651 0.119 Uiso 1 1 calc R . .
H65 H 0.5165 -0.0914 0.2222 0.119 Uiso 1 1 calc R . .
H66 H 0.4464 -0.0874 0.2694 0.119 Uiso 1 1 calc R . .
C69 C 0.7842(10) -0.0813(4) 0.1164(3) 0.033(2) Uani 1 1 d . . .
C70 C 0.7153(13) -0.1143(5) 0.1411(5) 0.051(3) Uani 1 1 d . . .
H67 H 0.7175 -0.1116 0.1740 0.061 Uiso 1 1 calc R . .
C71 C 0.6424(15) -0.1517(6) 0.1183(6) 0.074(5) Uani 1 1 d . . .
H68 H 0.5953 -0.1743 0.1350 0.088 Uiso 1 1 calc R . .
C72 C 0.6428(16) -0.1539(6) 0.0701(7) 0.074(5) Uani 1 1 d . . .
H69 H 0.5921 -0.1780 0.0537 0.089 Uiso 1 1 calc R . .
C73 C 0.7125(14) -0.1231(7) 0.0456(6) 0.069(4) Uani 1 1 d . . .
H70 H 0.7125 -0.1267 0.0129 0.083 Uiso 1 1 calc R . .
C74 C 0.7824(12) -0.0872(5) 0.0678(4) 0.048(3) Uani 1 1 d . . .
H71 H 0.8307 -0.0658 0.0503 0.058 Uiso 1 1 calc R . .
C75 C 0.9858(9) -0.0663(4) 0.1877(4) 0.032(2) Uani 1 1 d . . .
C76 C 1.0422(10) -0.0462(4) 0.2284(4) 0.039(2) Uani 1 1 d . . .
H72 H 1.0204 -0.0140 0.2366 0.047 Uiso 1 1 calc R . .
C77 C 1.1304(11) -0.0722(5) 0.2577(4) 0.047(3) Uani 1 1 d . . .
H73 H 1.1685 -0.0574 0.2852 0.057 Uiso 1 1 calc R . .
C78 C 1.1636(12) -0.1193(5) 0.2475(5) 0.052(3) Uani 1 1 d . . .
H74 H 1.2207 -0.1376 0.2681 0.062 Uiso 1 1 calc R . .
C79 C 1.1110(16) -0.1387(6) 0.2064(5) 0.067(4) Uani 1 1 d . . .
H75 H 1.1359 -0.1704 0.1980 0.080 Uiso 1 1 calc R . .
C80 C 1.0220(14) -0.1134(5) 0.1762(4) 0.054(3) Uani 1 1 d . . .
H76 H 0.9866 -0.1281 0.1482 0.065 Uiso 1 1 calc R . .
C81 C 0.291(2) 0.2616(11) 0.1800(7) 0.121(9) Uani 1 1 d . . .
H77 H 0.2910 0.2380 0.1541 0.146 Uiso 0.68(3) 1 calc PR A 1
H78 H 0.3556 0.2513 0.2054 0.146 Uiso 0.68(3) 1 calc PR A 1
H79 H 0.3612 0.2557 0.2049 0.146 Uiso 0.32(3) 1 calc PR A 2
H80 H 0.3296 0.2589 0.1498 0.146 Uiso 0.32(3) 1 calc PR A 2

loop_
_atom_site_aniso_label
_atom_site_aniso_U_11
_atom_site_aniso_U_22
_atom_site_aniso_U_33
_atom_site_aniso_U_23
_atom_site_aniso_U_13
_atom_site_aniso_U_12
Au1 0.0244(2) 0.0489(3) 0.0428(2) -0.00414(19) 0.00317(16) -0.00245(17)
Au2 0.0249(2) 0.0617(3) 0.0493(3) 0.0208(2) 0.00863(17) 0.00153(19)
Cl1 0.0342(15) 0.081(2) 0.0523(18) 0.0117(16) -0.0122(13) -0.0084(15)
Cl2 0.0408(18) 0.157(4) 0.063(2) 0.061(3) -0.0003(16) -0.030(2)
Cl3 0.074(5) 0.181(13) 0.099(7) -0.061(7) -0.023(5) 0.025(6)
Cl4 0.063(6) 0.64(7) 0.100(9) 0.10(2) -0.015(5) -0.019(14)
Cl5 0.32(7) 0.076(13) 0.21(4) 0.004(17) -0.21(5) 0.03(2)
Cl6 0.059(9) 0.137(19) 0.082(11) 0.004(10) -0.011(7) -0.013(9)
P1 0.0252(12) 0.0362(14) 0.0362(14) -0.0037(11) 0.0035(10) -0.0026(10)
P2 0.0239(12) 0.0376(14) 0.0380(14) 0.0052(11) 0.0081(10) 0.0018(10)
P3 0.042(2) 0.124(4) 0.054(2) -0.034(2) -0.0041(16) -0.001(2)
P4 0.0427(17) 0.0444(17) 0.0476(17) -0.0041(13) 0.0044(13) 0.0013(13)
F1 0.043(5) 0.176(12) 0.068(6) -0.033(6) -0.009(4) -0.010(6)
F2 0.042(6) 0.146(11) 0.192(14) -0.022(10) -0.020(7) -0.021(6)
F3 0.096(8) 0.123(9) 0.061(6) -0.024(6) -0.011(5) 0.000(7)
F4 0.093(9) 0.37(3) 0.077(8) -0.105(12) 0.041(7) -0.093(12)
F5 0.119(11) 0.110(10) 0.171(13) -0.071(9) -0.020(9) 0.018(8)
F6 0.151(13) 0.152(13) 0.083(8) 0.012(8) -0.033(8) 0.016(10)
F7 0.070(6) 0.054(5) 0.087(6) -0.021(4) 0.012(5) 0.012(4)
F8 0.106(9) 0.091(8) 0.145(10) -0.073(8) -0.044(8) 0.032(7)
F9 0.118(11) 0.086(8) 0.238(17) -0.069(10) -0.081(11) 0.038(8)
F10 0.184(16) 0.153(14) 0.25(2) -0.124(14) -0.157(16) 0.095(12)
F11 0.41(4) 0.120(13) 0.23(2) 0.025(13) 0.23(2) -0.055(17)
F12 0.31(3) 0.178(17) 0.172(16) 0.019(13) 0.177(19) 0.041(17)
Fe1 0.0195(6) 0.0399(8) 0.0326(7) -0.0068(6) 0.0025(5) -0.0050(6)
Fe2 0.0265(7) 0.0365(8) 0.0330(7) -0.0027(6) 0.0004(6) -0.0044(6)
Fe3 0.0191(6) 0.0381(8) 0.0433(8) -0.0014(6) 0.0024(6) -0.0026(6)
Fe4 0.0226(7) 0.0405(8) 0.0358(8) 0.0008(6) 0.0068(6) -0.0011(6)
Fe5 0.0235(8) 0.0344(9) 0.1296(19) -0.0159(10) 0.0221(10) -0.0032(7)
Fe6 0.0260(8) 0.0406(9) 0.0864(14) 0.0289(9) 0.0192(8) 0.0053(7)
Fe7 0.0217(7) 0.0431(9) 0.0796(13) 0.0072(9) 0.0156(8) 0.0028(7)
Fe8 0.0244(7) 0.0539(10) 0.0473(9) -0.0108(8) 0.0094(6) 0.0010(7)
C1 0.026(5) 0.040(6) 0.029(5) -0.005(4) 0.012(4) -0.001(4)
C2 0.026(5) 0.039(6) 0.035(5) 0.000(4) -0.002(4) -0.005(4)
C3 0.021(4) 0.034(5) 0.037(5) -0.002(4) -0.004(4) -0.005(4)
C4 0.011(4) 0.052(6) 0.037(5) -0.002(5) 0.002(4) -0.005(4)
C5 0.022(5) 0.071(8) 0.041(6) -0.021(6) -0.006(4) 0.000(5)
C6 0.023(5) 0.062(8) 0.056(7) -0.014(6) -0.003(5) -0.002(5)
C7 0.029(6) 0.053(7) 0.051(7) -0.013(5) 0.006(5) -0.002(5)
C8 0.022(5) 0.066(8) 0.051(7) -0.013(6) -0.005(5) -0.020(5)
C9 0.027(5) 0.041(6) 0.054(7) -0.016(5) -0.001(5) -0.010(4)
C10 0.042(7) 0.096(12) 0.047(7) -0.024(7) -0.012(6) 0.006(7)
C11 0.059(8) 0.040(6) 0.045(7) 0.018(5) -0.001(6) -0.013(6)
C12 0.035(6) 0.083(10) 0.042(7) 0.030(6) -0.002(5) -0.011(6)
C13 0.054(8) 0.064(8) 0.034(6) 0.009(5) 0.017(5) -0.007(6)
C14 0.061(8) 0.062(8) 0.036(6) -0.001(6) -0.012(6) -0.011(7)
C15 0.043(7) 0.053(8) 0.061(8) 0.018(6) -0.002(6) 0.018(6)
C16 0.16(2) 0.043(8) 0.074(11) 0.023(8) -0.014(12) -0.033(10)
C17 0.019(5) 0.048(7) 0.102(12) -0.014(7) 0.007(6) 0.002(5)
C18 0.022(6) 0.049(8) 0.117(13) 0.022(8) -0.006(7) 0.007(5)
C19 0.015(5) 0.124(14) 0.048(7) 0.008(8) -0.003(5) -0.005(6)
C20 0.026(5) 0.052(7) 0.052(7) -0.014(5) 0.003(5) -0.010(5)
C21 0.024(5) 0.050(7) 0.056(7) -0.007(5) 0.007(5) -0.009(5)
C22 0.042(8) 0.075(11) 0.18(2) -0.062(13) 0.020(10) -0.011(8)
C23 0.043(7) 0.073(9) 0.038(6) 0.009(6) 0.009(5) 0.008(6)
C24 0.029(6) 0.071(9) 0.046(7) 0.020(6) 0.012(5) 0.001(5)
C25 0.053(8) 0.050(7) 0.056(8) 0.015(6) 0.020(6) -0.012(6)
C26 0.030(6) 0.050(7) 0.059(8) 0.023(6) 0.016(5) 0.014(5)
C27 0.037(6) 0.078(10) 0.049(7) 0.019(7) 0.005(5) -0.001(6)
C28 0.083(12) 0.091(12) 0.050(8) 0.000(8) 0.025(8) 0.019(9)
C29 0.044(6) 0.040(6) 0.035(6) -0.005(4) 0.016(5) -0.009(5)
C30 0.047(7) 0.048(7) 0.048(7) -0.006(5) 0.016(5) -0.011(5)
C31 0.056(8) 0.078(10) 0.059(8) 0.003(7) 0.027(7) -0.017(7)
C32 0.109(14) 0.072(11) 0.074(11) -0.005(8) 0.067(11) -0.003(10)
C33 0.21(3) 0.133(19) 0.069(12) -0.038(12) 0.096(16) -0.062(19)
C34 0.141(17) 0.071(10) 0.066(10) -0.030(8) 0.066(11) -0.050(11)
C35 0.031(5) 0.030(5) 0.041(6) -0.006(4) 0.002(4) -0.006(4)
C36 0.038(6) 0.041(6) 0.039(6) -0.009(5) 0.007(5) -0.004(5)
C37 0.060(9) 0.041(7) 0.081(10) -0.009(7) 0.031(8) -0.012(6)
C38 0.048(8) 0.048(8) 0.110(13) -0.043(8) 0.014(8) -0.023(7)
C39 0.051(9) 0.088(12) 0.073(10) -0.031(9) -0.007(7) 0.001(8)
C40 0.043(6) 0.052(7) 0.038(6) -0.010(5) -0.003(5) 0.004(5)
C41 0.020(5) 0.030(5) 0.055(7) 0.009(5) 0.009(4) 0.002(4)
C42 0.023(5) 0.041(6) 0.043(6) 0.010(5) 0.010(4) 0.003(4)
C43 0.022(6) 0.044(7) 0.136(15) -0.008(8) 0.023(7) 0.008(5)
C44 0.028(6) 0.055(8) 0.108(13) -0.008(8) 0.019(7) -0.003(6)
C45 0.034(6) 0.040(7) 0.088(10) -0.011(7) 0.015(6) -0.012(5)
C46 0.075(12) 0.073(11) 0.090(13) -0.013(10) 0.003(10) -0.004(9)
C47 0.041(8) 0.090(13) 0.142(17) -0.059(12) 0.013(9) -0.022(8)
C48 0.022(6) 0.048(8) 0.121(13) -0.027(8) 0.010(7) -0.011(5)
C49 0.026(7) 0.067(11) 0.25(3) 0.031(14) 0.037(11) -0.018(7)
C50 0.115(18) 0.067(12) 0.130(18) -0.005(12) -0.006(14) 0.007(12)
C51 0.026(6) 0.116(14) 0.084(11) 0.062(10) 0.010(6) 0.007(7)
C52 0.047(9) 0.148(18) 0.114(14) 0.100(14) 0.031(9) 0.048(10)
C53 0.080(11) 0.059(9) 0.141(16) 0.071(11) 0.062(11) 0.035(8)
C54 0.040(7) 0.081(11) 0.098(12) 0.053(9) 0.034(7) 0.012(7)
C55 0.031(6) 0.084(10) 0.071(9) 0.050(8) 0.015(6) 0.005(6)
C56 0.047(8) 0.129(16) 0.067(10) 0.044(10) -0.020(7) -0.026(9)
C57 0.039(9) 0.076(13) 0.21(3) -0.060(15) 0.061(13) -0.024(9)
C58 0.014(7) 0.084(14) 0.36(5) 0.10(2) 0.054(15) 0.022(8)
C59 0.017(6) 0.21(3) 0.092(13) 0.091(16) -0.001(7) -0.008(10)
C60 0.018(5) 0.067(9) 0.072(9) -0.010(7) 0.008(5) -0.008(5)
C61 0.025(6) 0.077(10) 0.074(9) -0.009(8) 0.020(6) -0.012(6)
C62 0.059(17) 0.54(9) 2.0(3) -0.99(16) 0.26(6) -0.13(3)
C63 0.038(7) 0.094(11) 0.039(6) 0.030(7) 0.001(5) -0.007(7)
C64 0.033(6) 0.062(8) 0.035(6) 0.005(5) 0.005(4) 0.002(5)
C65 0.048(8) 0.096(12) 0.040(7) -0.011(7) -0.001(6) -0.001(7)
C66 0.088(13) 0.095(13) 0.057(9) -0.021(9) 0.023(9) 0.003(10)
C67 0.056(9) 0.135(16) 0.040(7) -0.005(9) 0.023(7) 0.014(10)
C68 0.050(8) 0.082(11) 0.102(13) 0.055(10) -0.019(8) -0.026(8)
C69 0.030(5) 0.039(6) 0.031(5) 0.004(4) 0.006(4) 0.007(4)
C70 0.055(8) 0.046(7) 0.054(7) -0.005(6) 0.017(6) -0.015(6)
C71 0.059(9) 0.068(10) 0.097(13) -0.029(9) 0.020(9) -0.019(8)
C72 0.057(9) 0.061(10) 0.104(13) -0.042(9) 0.004(9) -0.009(7)
C73 0.041(8) 0.100(13) 0.064(9) -0.021(9) -0.005(7) 0.015(8)
C74 0.038(6) 0.054(7) 0.053(7) -0.003(6) 0.005(5) 0.013(5)
C75 0.024(5) 0.038(5) 0.036(5) 0.003(4) 0.013(4) -0.003(4)
C76 0.034(6) 0.042(6) 0.041(6) -0.001(5) 0.008(5) -0.004(5)
C77 0.030(6) 0.071(9) 0.040(6) -0.001(6) 0.000(5) -0.017(6)
C78 0.040(7) 0.067(9) 0.049(7) 0.009(6) 0.010(5) 0.008(6)
C79 0.088(11) 0.060(9) 0.049(8) -0.012(6) -0.017(7) 0.029(8)
C80 0.067(9) 0.048(7) 0.044(7) -0.009(5) -0.011(6) 0.018(6)
C81 0.104(17) 0.19(3) 0.063(12) -0.032(15) -0.008(11) -0.017(18)

loop_
_atom_type_symbol
_atom_type_description
_atom_type_scat_dispersion_real
_atom_type_scat_dispersion_imag
_atom_type_scat_source
C C 0.0033 0.0016 'International Tables Vol C Tables 4.2.6.8 and 6.1.1.4'
H H 0.0000 0.0000 'International Tables Vol C Tables 4.2.6.8 and 6.1.1.4'
Au Au -2.0133 8.8022 'International Tables Vol C Tables 4.2.6.8 and 6.1.1.4'
Cl Cl 0.1484 0.1585 'International Tables Vol C Tables 4.2.6.8 and 6.1.1.4'
F F 0.0171 0.0103 'International Tables Vol C Tables 4.2.6.8 and 6.1.1.4'
Fe Fe 0.3463 0.8444 'International Tables Vol C Tables 4.2.6.8 and 6.1.1.4'
P P 0.1023 0.0942 'International Tables Vol C Tables 4.2.6.8 and 6.1.1.4'

loop_
_geom_angle_atom_site_label_1
_geom_angle_atom_site_label_2
_geom_angle_atom_site_label_3
_geom_angle
P1 Au1 Cl1 174.84(12)
P2 Au2 Cl2 179.56(12)
C35 P1 C29 105.0(5)
C35 P1 C1 108.8(5)
C29 P1 C1 112.0(5)
C35 P1 Au1 106.4(4)
C29 P1 Au1 108.4(4)
C1 P1 Au1 115.6(3)
C75 P2 C69 102.1(5)
C75 P2 C41 113.1(5)
C69 P2 C41 108.2(5)
C75 P2 Au2 107.2(3)
C69 P2 Au2 111.5(3)
C41 P2 Au2 114.1(3)
F6 P3 F4 91.9(10)
F6 P3 F2 92.3(8)
F4 P3 F2 94.1(8)
F6 P3 F1 92.2(8)
F4 P3 F1 89.4(6)
F2 P3 F1 174.2(8)
F6 P3 F5 177.1(8)
F4 P3 F5 90.9(10)
F2 P3 F5 88.3(8)
F1 P3 F5 87.0(7)
F6 P3 F3 88.8(7)
F4 P3 F3 178.5(8)
F2 P3 F3 87.2(7)
F1 P3 F3 89.3(6)
F5 P3 F3 88.4(8)
F11 P4 F12 172.9(16)
F11 P4 F10 94.5(16)
F12 P4 F10 92.2(14)
F11 P4 F9 89.1(14)
F12 P4 F9 84.3(13)
F10 P4 F9 176.3(13)
F11 P4 F8 92.1(9)
F12 P4 F8 90.4(9)
F10 P4 F8 90.1(6)
F9 P4 F8 88.9(6)
F11 P4 F7 89.7(8)
F12 P4 F7 87.7(8)
F10 P4 F7 90.4(6)
F9 P4 F7 90.4(6)
F8 P4 F7 178.1(7)
C1 Fe1 C4 90.2(4)
C1 Fe1 C3 90.9(4)
C4 Fe1 C3 43.7(4)
C1 Fe1 C9 161.3(4)
C4 Fe1 C9 106.3(4)
C3 Fe1 C9 94.9(4)
C1 Fe1 C6 113.8(5)
C4 Fe1 C6 119.9(5)
C3 Fe1 C6 152.1(4)
C9 Fe1 C6 65.9(5)
C1 Fe1 C5 149.9(5)
C4 Fe1 C5 95.4(4)
C3 Fe1 C5 113.3(4)
C9 Fe1 C5 39.4(5)
C6 Fe1 C5 39.2(5)
C1 Fe1 C8 122.2(4)
C4 Fe1 C8 143.6(5)
C3 Fe1 C8 113.4(5)
C9 Fe1 C8 39.5(4)
C6 Fe1 C8 65.1(5)
C5 Fe1 C8 65.7(5)
C1 Fe1 C7 101.8(4)
C4 Fe1 C7 158.7(4)
C3 Fe1 C7 151.2(5)
C9 Fe1 C7 65.6(4)
C6 Fe1 C7 39.0(5)
C5 Fe1 C7 65.6(4)
C8 Fe1 C7 38.3(5)
C1 Fe1 Fe2 53.3(3)
C4 Fe1 Fe2 80.7(3)
C3 Fe1 Fe2 49.5(3)
C9 Fe1 Fe2 119.6(4)
C6 Fe1 Fe2 157.6(3)
C5 Fe1 Fe2 156.8(4)
C8 Fe1 Fe2 104.4(3)
C7 Fe1 Fe2 120.5(3)
C1 Fe1 Fe4 52.6(3)
C4 Fe1 Fe4 48.7(3)
C3 Fe1 Fe4 80.6(3)
C9 Fe1 Fe4 146.0(3)
C6 Fe1 Fe4 103.8(4)
C5 Fe1 Fe4 111.8(4)
C8 Fe1 Fe4 165.9(4)
C7 Fe1 Fe4 127.6(4)
Fe2 Fe1 Fe4 82.84(7)
C3 Fe2 C2 89.6(4)
C3 Fe2 C1 90.8(4)
C2 Fe2 C1 43.1(4)
C3 Fe2 C14 136.5(5)
C2 Fe2 C14 102.8(5)
C1 Fe2 C14 126.5(5)
C3 Fe2 C13 158.7(5)
C2 Fe2 C13 111.5(5)
C1 Fe2 C13 106.5(5)
C14 Fe2 C13 38.2(5)
C3 Fe2 C11 93.3(5)
C2 Fe2 C11 164.7(5)
C1 Fe2 C11 151.7(5)
C14 Fe2 C11 65.1(5)
C13 Fe2 C11 65.6(5)
C3 Fe2 C15 101.3(5)
C2 Fe2 C15 126.2(5)
C1 Fe2 C15 164.4(5)
C14 Fe2 C15 38.5(5)
C13 Fe2 C15 64.4(5)
C11 Fe2 C15 38.6(5)
C3 Fe2 C12 122.2(5)
C2 Fe2 C12 145.4(5)
C1 Fe2 C12 116.7(5)
C14 Fe2 C12 64.6(5)
C13 Fe2 C12 38.6(5)
C11 Fe2 C12 39.9(5)
C15 Fe2 C12 64.9(5)
C3 Fe2 Fe3 51.6(3)
C2 Fe2 Fe3 51.0(3)
C1 Fe2 Fe3 82.7(3)
C14 Fe2 Fe3 106.2(4)
C13 Fe2 Fe3 141.4(4)
C11 Fe2 Fe3 121.2(4)
C15 Fe2 Fe3 96.9(4)
C12 Fe2 Fe3 160.5(4)
C3 Fe2 Fe1 51.9(3)
C2 Fe2 Fe1 80.6(3)
C1 Fe2 Fe1 50.6(3)
C14 Fe2 Fe1 170.2(4)
C13 Fe2 Fe1 132.0(4)
C11 Fe2 Fe1 112.9(4)
C15 Fe2 Fe1 145.0(4)
C12 Fe2 Fe1 107.3(3)
Fe3 Fe2 Fe1 83.20(8)
C3 Fe3 C2 89.9(4)
C3 Fe3 C4 44.1(4)
C2 Fe3 C4 88.5(4)
C3 Fe3 C20 169.4(5)
C2 Fe3 C20 99.1(4)
C4 Fe3 C20 140.9(5)
C3 Fe3 C19 132.7(5)
C2 Fe3 C19 104.5(5)
C4 Fe3 C19 166.9(6)
C20 Fe3 C19 39.4(5)
C3 Fe3 C18 104.1(5)
C2 Fe3 C18 138.5(6)
C4 Fe3 C18 128.6(6)
C20 Fe3 C18 65.4(5)
C19 Fe3 C18 38.8(6)
C3 Fe3 C21 136.1(4)
C2 Fe3 C21 128.4(5)
C4 Fe3 C21 108.4(4)
C20 Fe3 C21 39.2(4)
C19 Fe3 C21 64.7(5)
C18 Fe3 C21 63.5(5)
C3 Fe3 C17 106.1(5)
C2 Fe3 C17 164.0(5)
C4 Fe3 C17 102.8(5)
C20 Fe3 C17 65.0(5)
C19 Fe3 C17 64.8(6)
C18 Fe3 C17 38.2(6)
C21 Fe3 C17 37.3(5)
C3 Fe3 Fe2 50.0(3)
C2 Fe3 Fe2 52.9(3)
C4 Fe3 Fe2 81.5(3)
C20 Fe3 Fe2 132.9(3)
C19 Fe3 Fe2 105.0(4)
C18 Fe3 Fe2 108.4(4)
C21 Fe3 Fe2 169.7(3)
C17 Fe3 Fe2 139.3(4)
C3 Fe3 Fe4 81.4(3)
C2 Fe3 Fe4 51.2(3)
C4 Fe3 Fe4 49.1(3)
C20 Fe3 Fe4 108.5(4)
C19 Fe3 Fe4 141.8(5)
C18 Fe3 Fe4 167.7(5)
C21 Fe3 Fe4 104.9(4)
C17 Fe3 Fe4 129.9(5)
Fe2 Fe3 Fe4 83.63(7)
C4 Fe4 C2 90.5(4)
C4 Fe4 C1 91.0(4)
C2 Fe4 C1 43.8(4)
C4 Fe4 C27 107.9(5)
C2 Fe4 C27 160.8(5)
C1 Fe4 C27 128.0(5)
C4 Fe4 C25 154.6(5)
C2 Fe4 C25 100.5(5)
C1 Fe4 C25 112.8(5)
C27 Fe4 C25 64.9(6)
C4 Fe4 C26 145.5(5)
C2 Fe4 C26 122.1(5)
C1 Fe4 C26 104.9(4)
C27 Fe4 C26 38.8(5)
C25 Fe4 C26 38.4(5)
C4 Fe4 C24 115.6(5)
C2 Fe4 C24 112.9(5)
C1 Fe4 C24 146.9(5)
C27 Fe4 C24 64.4(5)
C25 Fe4 C24 39.1(5)
C26 Fe4 C24 64.5(4)
C4 Fe4 C23 93.1(5)
C2 Fe4 C23 148.6(5)
C1 Fe4 C23 166.8(5)
C27 Fe4 C23 38.9(5)
C25 Fe4 C23 65.8(5)
C26 Fe4 C23 65.3(5)
C24 Fe4 C23 38.8(5)
C4 Fe4 Fe3 51.8(3)
C2 Fe4 Fe3 51.1(3)
C1 Fe4 Fe3 82.7(3)
C27 Fe4 Fe3 146.4(4)
C25 Fe4 Fe3 120.2(4)
C26 Fe4 Fe3 158.6(4)
C24 Fe4 Fe3 98.1(3)
C23 Fe4 Fe3 109.6(4)
C4 Fe4 Fe1 51.8(3)
C2 Fe4 Fe1 81.4(3)
C1 Fe4 Fe1 50.6(3)
C27 Fe4 Fe1 105.5(4)
C25 Fe4 Fe1 152.1(4)
C26 Fe4 Fe1 117.6(3)
C24 Fe4 Fe1 162.5(4)
C23 Fe4 Fe1 124.4(4)
Fe3 Fe4 Fe1 82.83(7)
C43 Fe5 C41 90.3(5)
C43 Fe5 C44 44.0(7)
C41 Fe5 C44 90.6(5)
C43 Fe5 C45 97.0(5)
C41 Fe5 C45 161.2(5)
C44 Fe5 C45 106.6(6)
C43 Fe5 C49 117.2(7)
C41 Fe5 C49 116.8(7)
C44 Fe5 C49 149.0(7)
C45 Fe5 C49 44.6(7)
C43 Fe5 C48 155.6(6)
C41 Fe5 C48 103.4(5)
C44 Fe5 C48 152.6(7)
C45 Fe5 C48 64.2(5)
C49 Fe5 C48 38.5(7)
C43 Fe5 C47 143.9(7)
C41 Fe5 C47 120.8(6)
C44 Fe5 C47 112.4(7)
C45 Fe5 C47 59.7(7)
C49 Fe5 C47 67.2(9)
C48 Fe5 C47 40.3(7)
C43 Fe5 C46 108.5(7)
C41 Fe5 C46 154.6(6)
C44 Fe5 C46 91.5(7)
C45 Fe5 C46 35.6(6)
C49 Fe5 C46 70.1(9)
C48 Fe5 C46 65.9(6)
C47 Fe5 C46 36.4(6)
C43 Fe5 Fe8 80.1(5)
C41 Fe5 Fe8 53.1(3)
C44 Fe5 Fe8 48.5(4)
C45 Fe5 Fe8 145.2(4)
C49 Fe5 Fe8 161.5(5)
C48 Fe5 Fe8 124.3(5)
C47 Fe5 Fe8 103.2(6)
C46 Fe5 Fe8 112.2(5)
C43 Fe5 Fe6 50.0(5)
C41 Fe5 Fe6 52.0(3)
C44 Fe5 Fe6 81.7(5)
C45 Fe5 Fe6 122.1(5)
C49 Fe5 Fe6 103.3(7)
C48 Fe5 Fe6 125.4(5)
C47 Fe5 Fe6 165.3(5)
C46 Fe5 Fe6 153.1(5)
Fe8 Fe5 Fe6 82.49(8)
C43 Fe6 C42 89.3(6)
C43 Fe6 C41 89.7(6)
C42 Fe6 C41 43.3(4)
C43 Fe6 C52 106.5(8)
C42 Fe6 C52 122.6(6)
C41 Fe6 C52 159.4(8)
C43 Fe6 C53 94.0(8)
C42 Fe6 C53 161.3(6)
C41 Fe6 C53 154.9(5)
C52 Fe6 C53 39.0(8)
C43 Fe6 C55 156.9(6)
C42 Fe6 C55 113.6(5)
C41 Fe6 C55 104.4(5)
C52 Fe6 C55 64.9(6)
C53 Fe6 C55 65.5(7)
C43 Fe6 C54 119.6(7)
C42 Fe6 C54 148.0(5)
C41 Fe6 C54 117.8(5)
C52 Fe6 C54 65.3(6)
C53 Fe6 C54 40.3(5)
C55 Fe6 C54 37.5(6)
C43 Fe6 C51 143.7(6)
C42 Fe6 C51 101.1(5)
C41 Fe6 C51 121.5(6)
C52 Fe6 C51 39.2(8)
C53 Fe6 C51 66.0(8)
C55 Fe6 C51 38.7(5)
C54 Fe6 C51 64.7(6)
C43 Fe6 Fe7 51.6(4)
C42 Fe6 Fe7 51.4(3)
C41 Fe6 Fe7 83.1(3)
C52 Fe6 Fe7 97.0(4)
C53 Fe6 Fe7 118.3(4)
C55 Fe6 Fe7 147.0(4)
C54 Fe6 Fe7 158.6(4)
C51 Fe6 Fe7 109.9(3)
C43 Fe6 Fe5 50.7(4)
C42 Fe6 Fe5 80.6(3)
C41 Fe6 Fe5 50.5(3)
C52 Fe6 Fe5 150.1(7)
C53 Fe6 Fe5 115.5(6)
C55 Fe6 Fe5 126.8(4)
C54 Fe6 Fe5 106.1(5)
C51 Fe6 Fe5 164.9(4)
Fe7 Fe6 Fe5 82.98(10)
C43 Fe7 C42 89.5(5)
C43 Fe7 C44 44.2(7)
C42 Fe7 C44 89.0(5)
C43 Fe7 C58 99.5(7)
C42 Fe7 C58 148.6(13)
C44 Fe7 C58 118.2(11)
C43 Fe7 C59 125.2(8)
C42 Fe7 C59 111.4(9)
C44 Fe7 C59 158.2(10)
C58 Fe7 C59 40.0(10)
C43 Fe7 C60 163.3(6)
C42 Fe7 C60 101.0(5)
C44 Fe7 C60 147.5(6)
C58 Fe7 C60 65.0(7)
C59 Fe7 C60 38.7(6)
C43 Fe7 C57 108.4(6)
C42 Fe7 C57 160.1(7)
C44 Fe7 C57 98.0(7)
C58 Fe7 C57 38.6(11)
C59 Fe7 C57 65.4(10)
C60 Fe7 C57 63.7(6)
C43 Fe7 C61 141.7(6)
C42 Fe7 C61 123.7(5)
C44 Fe7 C61 111.6(6)
C58 Fe7 C61 63.0(8)
C59 Fe7 C61 64.0(6)
C60 Fe7 C61 38.0(5)
C57 Fe7 C61 36.5(7)
C43 Fe7 Fe6 51.0(5)
C42 Fe7 Fe6 52.3(3)
C44 Fe7 Fe6 83.1(4)
C58 Fe7 Fe6 112.3(9)
C59 Fe7 Fe6 103.0(5)
C60 Fe7 Fe6 127.3(4)
C57 Fe7 Fe6 146.8(8)
C61 Fe7 Fe6 165.2(4)
C43 Fe7 Fe8 80.3(4)
C42 Fe7 Fe8 51.5(3)
C44 Fe7 Fe8 48.7(4)
C58 Fe7 Fe8 159.6(12)
C59 Fe7 Fe8 151.9(8)
C60 Fe7 Fe8 116.4(4)
C57 Fe7 Fe8 121.9(9)
C61 Fe7 Fe8 104.6(4)
Fe6 Fe7 Fe8 83.61(8)
C44 Fe8 C42 91.9(6)
C44 Fe8 C41 92.1(6)
C42 Fe8 C41 43.1(4)
C44 Fe8 C66 91.5(8)
C42 Fe8 C66 165.6(6)
C41 Fe8 C66 150.6(6)
C44 Fe8 C65 119.3(7)
C42 Fe8 C65 145.9(5)
C41 Fe8 C65 116.9(5)
C66 Fe8 C65 38.7(6)
C44 Fe8 C67 99.8(7)
C42 Fe8 C67 127.0(6)
C41 Fe8 C67 165.3(6)
C66 Fe8 C67 38.6(7)
C65 Fe8 C67 64.5(6)
C44 Fe8 C64 156.0(6)
C42 Fe8 C64 111.9(5)
C41 Fe8 C64 106.9(4)
C66 Fe8 C64 64.8(6)
C65 Fe8 C64 38.7(5)
C67 Fe8 C64 64.3(6)
C44 Fe8 C63 135.1(6)
C42 Fe8 C63 103.0(5)
C41 Fe8 C63 127.4(5)
C66 Fe8 C63 65.2(7)
C65 Fe8 C63 65.4(5)
C67 Fe8 C63 38.4(6)
C64 Fe8 C63 39.2(5)
C44 Fe8 Fe7 52.6(5)
C42 Fe8 Fe7 51.1(3)
C41 Fe8 Fe7 82.0(3)
C66 Fe8 Fe7 122.4(5)
C65 Fe8 Fe7 160.8(4)
C67 Fe8 Fe7 98.2(5)
C64 Fe8 Fe7 143.0(3)
C63 Fe8 Fe7 106.8(3)
C44 Fe8 Fe5 52.7(4)
C42 Fe8 Fe5 81.5(3)
C41 Fe8 Fe5 50.7(3)
C66 Fe8 Fe5 111.6(6)
C65 Fe8 Fe5 105.9(4)
C67 Fe8 Fe5 144.0(5)
C64 Fe8 Fe5 130.8(3)
C63 Fe8 Fe5 170.0(4)
Fe7 Fe8 Fe5 83.01(9)
C2 C1 P1 119.9(7)
C2 C1 Fe1 114.7(7)
P1 C1 Fe1 124.7(5)
C2 C1 Fe4 66.0(5)
P1 C1 Fe4 118.5(5)
Fe1 C1 Fe4 76.7(3)
C2 C1 Fe2 67.4(6)
P1 C1 Fe2 132.4(5)
Fe1 C1 Fe2 76.1(4)
Fe4 C1 Fe2 107.4(4)
C1 C2 Fe4 70.3(5)
C1 C2 Fe3 119.2(7)
Fe4 C2 Fe3 77.8(4)
C1 C2 Fe2 69.5(6)
Fe4 C2 Fe2 111.0(5)
Fe3 C2 Fe2 76.2(4)
C4 C3 Fe2 117.5(7)
C4 C3 Fe3 68.2(5)
Fe2 C3 Fe3 78.3(4)
C4 C3 Fe1 68.0(5)
Fe2 C3 Fe1 78.6(4)
Fe3 C3 Fe1 111.8(5)
C3 C4 Fe4 118.9(7)
C3 C4 Fe3 67.6(5)
Fe4 C4 Fe3 79.1(4)
C3 C4 Fe1 68.3(5)
Fe4 C4 Fe1 79.5(4)
Fe3 C4 Fe1 111.6(5)
C6 C5 C9 107.3(11)
C6 C5 C10 128.4(13)
C9 C5 C10 124.3(12)
C6 C5 Fe1 70.2(6)
C9 C5 Fe1 69.4(6)
C10 C5 Fe1 127.5(9)
C5 C6 C7 108.4(12)
C5 C6 Fe1 70.6(6)
C7 C6 Fe1 71.4(7)
C8 C7 C6 108.0(11)
C8 C7 Fe1 70.5(6)
C6 C7 Fe1 69.6(6)
C7 C8 C9 108.5(11)
C7 C8 Fe1 71.3(7)
C9 C8 Fe1 69.1(6)
C8 C9 C5 107.7(11)
C8 C9 Fe1 71.4(6)
C5 C9 Fe1 71.1(6)
C15 C11 C16 126.1(15)
C15 C11 C12 107.1(11)
C16 C11 C12 126.4(14)
C15 C11 Fe2 71.1(7)
C16 C11 Fe2 128.3(10)
C12 C11 Fe2 71.7(7)
C13 C12 C11 105.9(11)
C13 C12 Fe2 69.0(6)
C11 C12 Fe2 68.4(6)
C14 C13 C12 109.3(13)
C14 C13 Fe2 70.6(7)
C12 C13 Fe2 72.4(7)
C13 C14 C15 108.7(12)
C13 C14 Fe2 71.2(7)
C15 C14 Fe2 71.4(7)
C14 C15 C11 108.8(12)
C14 C15 Fe2 70.1(7)
C11 C15 Fe2 70.4(7)
C21 C17 C18 106.4(12)
C21 C17 C22 126.2(16)
C18 C17 C22 127.4(15)
C21 C17 Fe3 69.3(7)
C18 C17 Fe3 68.6(7)
C22 C17 Fe3 127.0(9)
C19 C18 C17 109.4(12)
C19 C18 Fe3 70.2(7)
C17 C18 Fe3 73.2(7)
C18 C19 C20 107.2(12)
C18 C19 Fe3 71.0(7)
C20 C19 Fe3 69.4(6)
C19 C20 C21 106.5(12)
C19 C20 Fe3 71.2(7)
C21 C20 Fe3 72.1(6)
C17 C21 C20 110.4(12)
C17 C21 Fe3 73.4(7)
C20 C21 Fe3 68.8(6)
C24 C23 C27 105.4(12)
C24 C23 C28 126.6(13)
C27 C23 C28 127.9(14)
C24 C23 Fe4 69.8(7)
C27 C23 Fe4 68.8(7)
C28 C23 Fe4 127.9(10)
C23 C24 C25 109.5(11)
C23 C24 Fe4 71.4(7)
C25 C24 Fe4 70.3(6)
C26 C25 C24 107.0(12)
C26 C25 Fe4 70.6(7)
C24 C25 Fe4 70.6(7)
C25 C26 C27 108.4(11)
C25 C26 Fe4 71.0(7)
C27 C26 Fe4 70.0(7)
C26 C27 C23 109.7(12)
C26 C27 Fe4 71.2(7)
C23 C27 Fe4 72.3(7)
C34 C29 C30 118.0(11)
C34 C29 P1 120.6(9)
C30 C29 P1 121.3(8)
C31 C30 C29 121.0(12)
C32 C31 C30 119.8(14)
C33 C32 C31 119.7(14)
C32 C33 C34 121.3(17)
C29 C34 C33 120.0(15)
C36 C35 C40 117.6(10)
C36 C35 P1 121.0(8)
C40 C35 P1 121.3(9)
C37 C36 C35 121.5(12)
C36 C37 C38 118.4(14)
C39 C38 C37 123.8(13)
C38 C39 C40 118.3(13)
C39 C40 C35 120.3(13)
C42 C41 P2 119.4(8)
C42 C41 Fe5 115.4(7)
P2 C41 Fe5 124.9(5)
C42 C41 Fe6 67.6(6)
P2 C41 Fe6 118.6(6)
Fe5 C41 Fe6 77.5(4)
C42 C41 Fe8 66.3(6)
P2 C41 Fe8 131.6(6)
Fe5 C41 Fe8 76.1(4)
Fe6 C41 Fe8 107.9(5)
C41 C42 Fe7 118.8(8)
C41 C42 Fe8 70.6(6)
Fe7 C42 Fe8 77.5(4)
C41 C42 Fe6 69.2(6)
Fe7 C42 Fe6 76.3(4)
Fe8 C42 Fe6 111.2(5)
C44 C43 Fe6 118.8(10)
C44 C43 Fe7 69.2(8)
Fe6 C43 Fe7 77.5(5)
C44 C43 Fe5 69.4(8)
Fe6 C43 Fe5 79.2(5)
Fe7 C43 Fe5 112.8(7)
C43 C44 Fe8 116.6(11)
C43 C44 Fe7 66.6(8)
Fe8 C44 Fe7 78.7(5)
C43 C44 Fe5 66.6(7)
Fe8 C44 Fe5 78.8(5)
Fe7 C44 Fe5 109.7(8)
C46 C45 C50 126.7(16)
C46 C45 C49 116.9(15)
C50 C45 C49 116.3(16)
C46 C45 Fe5 77.5(10)
C50 C45 Fe5 124.8(11)
C49 C45 Fe5 69.0(7)
C45 C46 C47 104.2(18)
C45 C46 Fe5 66.9(9)
C47 C46 Fe5 70.5(10)
C46 C47 C48 111(2)
C46 C47 Fe5 73.0(11)
C48 C47 Fe5 68.5(9)
C49 C48 C47 110.7(16)
C49 C48 Fe5 70.0(8)
C47 C48 Fe5 71.2(8)
C48 C49 C45 96.6(18)
C48 C49 Fe5 71.5(9)
C45 C49 Fe5 66.4(8)
C55 C51 C52 105.9(16)
C55 C51 C56 127.3(15)
C52 C51 C56 126.8(12)
C55 C51 Fe6 70.0(10)
C52 C51 Fe6 68.9(11)
C56 C51 Fe6 125.4(8)
C53 C52 C51 109.7(13)
C53 C52 Fe6 70.5(10)
C51 C52 Fe6 71.9(8)
C52 C53 C54 106.0(16)
C52 C53 Fe6 70.5(7)
C54 C53 Fe6 71.0(7)
C55 C54 C53 107.9(13)
C55 C54 Fe6 70.9(8)
C53 C54 Fe6 68.7(7)
C54 C55 C51 110.4(15)
C54 C55 Fe6 71.6(10)
C51 C55 Fe6 71.2(10)
C61 C57 C58 107.4(19)
C61 C57 C62 139(3)
C58 C57 C62 114(3)
C61 C57 Fe7 72.1(9)
C58 C57 Fe7 68.0(10)
C62 C57 Fe7 128.1(9)
C57 C58 C59 108.8(16)
C57 C58 Fe7 73.4(11)
C59 C58 Fe7 71.2(9)
C60 C59 C58 105.5(19)
C60 C59 Fe7 71.5(8)
C58 C59 Fe7 68.7(11)
C59 C60 C61 107.7(17)
C59 C60 Fe7 69.8(8)
C61 C60 Fe7 72.0(7)
C57 C61 C60 110.7(18)
C57 C61 Fe7 71.3(9)
C60 C61 Fe7 70.0(7)
C67 C63 C64 106.0(13)
C67 C63 C68 127.6(14)
C64 C63 C68 126.3(15)
C67 C63 Fe8 70.0(9)
C64 C63 Fe8 70.0(7)
C68 C63 Fe8 127.4(9)
C65 C64 C63 108.3(12)
C65 C64 Fe8 70.0(8)
C63 C64 Fe8 70.8(7)
C66 C65 C64 107.8(14)
C66 C65 Fe8 69.7(9)
C64 C65 Fe8 71.3(7)
C65 C66 C67 108.5(15)
C65 C66 Fe8 71.7(8)
C67 C66 Fe8 72.0(9)
C63 C67 C66 109.4(13)
C63 C67 Fe8 71.6(7)
C66 C67 Fe8 69.4(9)
C70 C69 C74 118.0(11)
C70 C69 P2 121.4(9)
C74 C69 P2 120.6(9)
C69 C70 C71 121.2(13)
C72 C71 C70 116.9(15)
C73 C72 C71 122.6(14)
C74 C73 C72 120.2(15)
C73 C74 C69 121.0(14)
C76 C75 C80 118.0(10)
C76 C75 P2 123.4(8)
C80 C75 P2 118.4(8)
C77 C76 C75 121.1(11)
C76 C77 C78 121.3(11)
C77 C78 C79 117.5(12)
C78 C79 C80 122.5(13)
C79 C80 C75 119.5(12)
Cl5 C81 Cl4 64(3)
Cl5 C81 Cl6 115(3)
Cl4 C81 Cl6 53.1(13)
Cl5 C81 Cl3 41(3)
Cl4 C81 Cl3 103(2)
Cl6 C81 Cl3 146.0(16)

loop_
_geom_bond_atom_site_label_1
_geom_bond_atom_site_label_2
_geom_bond_distance
Au1 P1 2.271(3)
Au1 Cl1 2.314(3)
Au2 P2 2.266(3)
Au2 Cl2 2.307(3)
Cl3 C81 1.98(3)
Cl4 C81 1.71(3)
Cl5 C81 1.46(4)
Cl6 C81 1.95(3)
P1 C35 1.842(10)
P1 C29 1.841(11)
P1 C1 1.868(10)
P2 C75 1.832(11)
P2 C69 1.821(11)
P2 C41 1.861(11)
P3 F6 1.543(16)
P3 F4 1.547(11)
P3 F2 1.594(11)
P3 F1 1.602(10)
P3 F5 1.625(15)
P3 F3 1.601(10)
P4 F11 1.492(13)
P4 F12 1.532(16)
P4 F10 1.527(12)
P4 F9 1.548(12)
P4 F8 1.574(10)
P4 F7 1.593(8)
Fe1 C1 1.994(10)
Fe1 C4 2.007(9)
Fe1 C3 2.012(10)
Fe1 C9 2.106(10)
Fe1 C6 2.123(12)
Fe1 C5 2.128(10)
Fe1 C8 2.137(11)
Fe1 C7 2.148(11)
Fe1 Fe2 2.505(2)
Fe1 Fe4 2.510(2)
Fe2 C3 1.942(10)
Fe2 C2 2.038(11)
Fe2 C1 2.068(11)
Fe2 C14 2.114(12)
Fe2 C13 2.121(12)
Fe2 C11 2.121(11)
Fe2 C15 2.130(12)
Fe2 C12 2.165(11)
Fe2 Fe3 2.482(2)
Fe3 C3 1.987(10)
Fe3 C2 1.985(11)
Fe3 C4 1.995(10)
Fe3 C20 2.096(11)
Fe3 C19 2.120(11)
Fe3 C18 2.132(12)
Fe3 C21 2.140(11)
Fe3 C17 2.192(12)
Fe3 Fe4 2.494(2)
Fe4 C4 1.919(12)
Fe4 C2 1.989(10)
Fe4 C1 2.050(9)
Fe4 C27 2.112(13)
Fe4 C25 2.133(13)
Fe4 C26 2.128(11)
Fe4 C24 2.136(11)
Fe4 C23 2.158(12)
Fe5 C43 1.996(12)
Fe5 C41 2.001(11)
Fe5 C44 2.036(13)
Fe5 C45 2.098(12)
Fe5 C49 2.136(16)
Fe5 C48 2.156(12)
Fe5 C47 2.194(18)
Fe5 C46 2.227(18)
Fe5 Fe8 2.510(3)
Fe5 Fe6 2.533(3)
Fe6 C43 1.975(17)
Fe6 C42 2.022(10)
Fe6 C41 2.045(10)
Fe6 C52 2.115(15)
Fe6 C53 2.116(13)
Fe6 C55 2.140(16)
Fe6 C54 2.148(13)
Fe6 C51 2.156(19)
Fe6 Fe7 2.482(3)
Fe7 C43 1.992(14)
Fe7 C42 1.995(11)
Fe7 C44 2.029(15)
Fe7 C58 2.080(15)
Fe7 C59 2.113(15)
Fe7 C60 2.136(12)
Fe7 C57 2.151(16)
Fe7 C61 2.161(12)
Fe7 Fe8 2.505(3)
Fe8 C44 1.917(15)
Fe8 C42 2.007(11)
Fe8 C41 2.068(11)
Fe8 C66 2.111(16)
Fe8 C65 2.137(14)
Fe8 C67 2.145(14)
Fe8 C64 2.155(13)
Fe8 C63 2.166(13)
C1 C2 1.507(14)
C3 C4 1.495(15)
C5 C6 1.426(17)
C5 C9 1.429(18)
C5 C10 1.491(18)
C6 C7 1.427(18)
C7 C8 1.404(18)
C8 C9 1.434(17)
C11 C15 1.403(18)
C11 C16 1.48(2)
C11 C12 1.46(2)
C12 C13 1.417(19)
C13 C14 1.387(19)
C14 C15 1.401(19)
C17 C21 1.387(18)
C17 C18 1.42(2)
C17 C22 1.50(2)
C18 C19 1.41(2)
C19 C20 1.423(19)
C20 C21 1.421(16)
C23 C24 1.425(19)
C23 C27 1.421(17)
C23 C28 1.508(19)
C24 C25 1.428(18)
C25 C26 1.403(18)
C26 C27 1.41(2)
C29 C34 1.385(17)
C29 C30 1.398(16)
C30 C31 1.391(17)
C31 C32 1.37(2)
C32 C33 1.37(3)
C33 C34 1.38(2)
C35 C36 1.391(16)
C35 C40 1.427(15)
C36 C37 1.372(17)
C37 C38 1.36(2)
C38 C39 1.36(2)
C39 C40 1.38(2)
C41 C42 1.499(13)
C43 C44 1.51(2)
C45 C46 1.33(2)
C45 C50 1.56(2)
C45 C49 1.61(3)
C46 C47 1.38(2)
C47 C48 1.50(3)
C48 C49 1.42(3)
C51 C55 1.425(17)
C51 C52 1.43(3)
C51 C56 1.520(19)
C52 C53 1.41(3)
C53 C54 1.47(2)
C54 C55 1.38(2)
C57 C61 1.35(3)
C57 C58 1.40(4)
C57 C62 1.445(18)
C58 C59 1.44(4)
C59 C60 1.41(2)
C60 C61 1.399(19)
C63 C67 1.42(2)
C63 C64 1.448(16)
C63 C68 1.50(2)
C64 C65 1.421(19)
C65 C66 1.41(2)
C66 C67 1.41(2)
C69 C70 1.393(15)
C69 C74 1.408(16)
C70 C71 1.412(19)
C71 C72 1.39(2)
C72 C73 1.35(2)
C73 C74 1.36(2)
C75 C76 1.385(15)
C75 C80 1.401(16)
C76 C77 1.393(17)
C77 C78 1.383(19)
C78 C79 1.371(19)
C79 C80 1.401(18)

loop_
_geom_torsion_atom_site_label_1
_geom_torsion_atom_site_label_2
_geom_torsion_atom_site_label_3
_geom_torsion_atom_site_label_4
_geom_torsion
Cl1 Au1 P1 C35 -6.7(14)
Cl1 Au1 P1 C29 -119.2(13)
Cl1 Au1 P1 C1 114.2(13)
Cl2 Au2 P2 C75 160(44)
Cl2 Au2 P2 C69 49(23)
Cl2 Au2 P2 C41 -74(23)
C1 Fe1 Fe2 C3 131.6(5)
C4 Fe1 Fe2 C3 34.4(5)
C9 Fe1 Fe2 C3 -69.1(5)
C6 Fe1 Fe2 C3 -167.4(11)
C5 Fe1 Fe2 C3 -47.6(9)
C8 Fe1 Fe2 C3 -108.7(5)
C7 Fe1 Fe2 C3 -146.5(6)
Fe4 Fe1 Fe2 C3 83.7(4)
C1 Fe1 Fe2 C2 34.7(4)
C4 Fe1 Fe2 C2 -62.5(5)
C3 Fe1 Fe2 C2 -97.0(5)
C9 Fe1 Fe2 C2 -166.1(5)
C6 Fe1 Fe2 C2 95.6(11)
C5 Fe1 Fe2 C2 -144.6(9)
C8 Fe1 Fe2 C2 154.3(5)
C7 Fe1 Fe2 C2 116.5(5)
Fe4 Fe1 Fe2 C2 -13.3(3)
C4 Fe1 Fe2 C1 -97.2(5)
C3 Fe1 Fe2 C1 -131.6(5)
C9 Fe1 Fe2 C1 159.2(5)
C6 Fe1 Fe2 C1 61.0(11)
C5 Fe1 Fe2 C1 -179.2(9)
C8 Fe1 Fe2 C1 119.6(5)
C7 Fe1 Fe2 C1 81.8(5)
Fe4 Fe1 Fe2 C1 -48.0(3)
C1 Fe1 Fe2 C14 -77(2)
C4 Fe1 Fe2 C14 -174(2)
C3 Fe1 Fe2 C14 152(2)
C9 Fe1 Fe2 C14 83(2)
C6 Fe1 Fe2 C14 -16(3)
C5 Fe1 Fe2 C14 104(2)
C8 Fe1 Fe2 C14 43(2)
C7 Fe1 Fe2 C14 5(2)
Fe4 Fe1 Fe2 C14 -125(2)
C1 Fe1 Fe2 C13 -75.8(6)
C4 Fe1 Fe2 C13 -173.0(6)
C3 Fe1 Fe2 C13 152.5(6)
C9 Fe1 Fe2 C13 83.4(6)
C6 Fe1 Fe2 C13 -14.8(11)
C5 Fe1 Fe2 C13 105.0(10)
C8 Fe1 Fe2 C13 43.8(6)
C7 Fe1 Fe2 C13 6.0(7)
Fe4 Fe1 Fe2 C13 -123.8(5)
C1 Fe1 Fe2 C11 -152.9(5)
C4 Fe1 Fe2 C11 109.9(5)
C3 Fe1 Fe2 C11 75.5(6)
C9 Fe1 Fe2 C11 6.3(6)
C6 Fe1 Fe2 C11 -91.9(11)
C5 Fe1 Fe2 C11 27.9(9)
C8 Fe1 Fe2 C11 -33.3(6)
C7 Fe1 Fe2 C11 -71.1(6)
Fe4 Fe1 Fe2 C11 159.1(4)
C1 Fe1 Fe2 C15 178.5(7)
C4 Fe1 Fe2 C15 81.3(7)
C3 Fe1 Fe2 C15 46.8(8)
C9 Fe1 Fe2 C15 -22.3(8)
C6 Fe1 Fe2 C15 -120.6(12)
C5 Fe1 Fe2 C15 -0.8(11)
C8 Fe1 Fe2 C15 -61.9(8)
C7 Fe1 Fe2 C15 -99.7(8)
Fe4 Fe1 Fe2 C15 130.5(7)
C1 Fe1 Fe2 C12 -110.7(6)
C4 Fe1 Fe2 C12 152.1(6)
C3 Fe1 Fe2 C12 117.7(6)
C9 Fe1 Fe2 C12 48.6(6)
C6 Fe1 Fe2 C12 -49.7(11)
C5 Fe1 Fe2 C12 70.1(10)
C8 Fe1 Fe2 C12 8.9(6)
C7 Fe1 Fe2 C12 -28.9(6)
Fe4 Fe1 Fe2 C12 -158.7(4)
C1 Fe1 Fe2 Fe3 86.1(3)
C4 Fe1 Fe2 Fe3 -11.1(3)
C3 Fe1 Fe2 Fe3 -45.5(4)
C9 Fe1 Fe2 Fe3 -114.7(4)
C6 Fe1 Fe2 Fe3 147.1(10)
C5 Fe1 Fe2 Fe3 -93.1(8)
C8 Fe1 Fe2 Fe3 -154.3(4)
C7 Fe1 Fe2 Fe3 167.9(4)
Fe4 Fe1 Fe2 Fe3 38.13(6)
C2 Fe2 Fe3 C3 129.2(5)
C1 Fe2 Fe3 C3 96.8(5)
C14 Fe2 Fe3 C3 -137.2(6)
C13 Fe2 Fe3 C3 -155.9(7)
C11 Fe2 Fe3 C3 -66.9(6)
C15 Fe2 Fe3 C3 -99.0(6)
C12 Fe2 Fe3 C3 -78.5(12)
Fe1 Fe2 Fe3 C3 45.8(4)
C3 Fe2 Fe3 C2 -129.2(5)
C1 Fe2 Fe3 C2 -32.4(5)
C14 Fe2 Fe3 C2 93.6(6)
C13 Fe2 Fe3 C2 74.9(7)
C11 Fe2 Fe3 C2 164.0(5)
C15 Fe2 Fe3 C2 131.9(5)
C12 Fe2 Fe3 C2 152.4(12)
Fe1 Fe2 Fe3 C2 -83.4(4)
C3 Fe2 Fe3 C4 -34.7(5)
C2 Fe2 Fe3 C4 94.5(5)
C1 Fe2 Fe3 C4 62.2(4)
C14 Fe2 Fe3 C4 -171.9(5)
C13 Fe2 Fe3 C4 169.4(7)
C11 Fe2 Fe3 C4 -101.5(5)
C15 Fe2 Fe3 C4 -133.6(5)
C12 Fe2 Fe3 C4 -113.1(12)
Fe1 Fe2 Fe3 C4 11.1(3)
C3 Fe2 Fe3 C20 166.4(6)
C2 Fe2 Fe3 C20 -64.4(6)
C1 Fe2 Fe3 C20 -96.8(6)
C14 Fe2 Fe3 C20 29.2(7)
C13 Fe2 Fe3 C20 10.5(8)
C11 Fe2 Fe3 C20 99.5(6)
C15 Fe2 Fe3 C20 67.4(6)
C12 Fe2 Fe3 C20 88.0(13)
Fe1 Fe2 Fe3 C20 -147.8(5)
C3 Fe2 Fe3 C19 133.8(6)
C2 Fe2 Fe3 C19 -97.1(6)
C1 Fe2 Fe3 C19 -129.4(6)
C14 Fe2 Fe3 C19 -3.5(7)
C13 Fe2 Fe3 C19 -22.1(8)
C11 Fe2 Fe3 C19 66.9(7)
C15 Fe2 Fe3 C19 34.8(7)
C12 Fe2 Fe3 C19 55.3(13)
Fe1 Fe2 Fe3 C19 179.6(5)
C3 Fe2 Fe3 C18 93.3(6)
C2 Fe2 Fe3 C18 -137.5(6)
C1 Fe2 Fe3 C18 -169.9(6)
C14 Fe2 Fe3 C18 -43.9(6)
C13 Fe2 Fe3 C18 -62.6(8)
C11 Fe2 Fe3 C18 26.4(6)
C15 Fe2 Fe3 C18 -5.7(6)
C12 Fe2 Fe3 C18 14.8(12)
Fe1 Fe2 Fe3 C18 139.1(5)
C3 Fe2 Fe3 C21 130.0(19)
C2 Fe2 Fe3 C21 -100.8(19)
C1 Fe2 Fe3 C21 -133.2(19)
C14 Fe2 Fe3 C21 -7.2(19)
C13 Fe2 Fe3 C21 -26(2)
C11 Fe2 Fe3 C21 63.1(19)
C15 Fe2 Fe3 C21 31.0(19)
C12 Fe2 Fe3 C21 52(2)
Fe1 Fe2 Fe3 C21 175.8(19)
C3 Fe2 Fe3 C17 65.2(7)
C2 Fe2 Fe3 C17 -165.6(7)
C1 Fe2 Fe3 C17 162.0(7)
C14 Fe2 Fe3 C17 -72.0(7)
C13 Fe2 Fe3 C17 -90.7(9)
C11 Fe2 Fe3 C17 -1.7(7)
C15 Fe2 Fe3 C17 -33.8(7)
C12 Fe2 Fe3 C17 -13.3(13)
Fe1 Fe2 Fe3 C17 111.0(6)
C3 Fe2 Fe3 Fe4 -84.1(4)
C2 Fe2 Fe3 Fe4 45.1(4)
C1 Fe2 Fe3 Fe4 12.7(3)
C14 Fe2 Fe3 Fe4 138.7(4)
C13 Fe2 Fe3 Fe4 120.0(6)
C11 Fe2 Fe3 Fe4 -151.0(4)
C15 Fe2 Fe3 Fe4 176.9(4)
C12 Fe2 Fe3 Fe4 -162.6(11)
Fe1 Fe2 Fe3 Fe4 -38.34(7)
C3 Fe3 Fe4 C4 33.9(5)
C2 Fe3 Fe4 C4 130.7(5)
C20 Fe3 Fe4 C4 -142.5(5)
C19 Fe3 Fe4 C4 -169.4(7)
C18 Fe3 Fe4 C4 -84(2)
C21 Fe3 Fe4 C4 -101.7(5)
C17 Fe3 Fe4 C4 -69.9(6)
Fe2 Fe3 Fe4 C4 84.3(4)
C3 Fe3 Fe4 C2 -96.8(5)
C4 Fe3 Fe4 C2 -130.7(5)
C20 Fe3 Fe4 C2 86.8(5)
C19 Fe3 Fe4 C2 59.9(7)
C18 Fe3 Fe4 C2 145(2)
C21 Fe3 Fe4 C2 127.6(5)
C17 Fe3 Fe4 C2 159.4(6)
Fe2 Fe3 Fe4 C2 -46.4(4)
C3 Fe3 Fe4 C1 -63.2(4)
C2 Fe3 Fe4 C1 33.6(5)
C4 Fe3 Fe4 C1 -97.1(5)
C20 Fe3 Fe4 C1 120.4(4)
C19 Fe3 Fe4 C1 93.5(7)
C18 Fe3 Fe4 C1 179(83)
C21 Fe3 Fe4 C1 161.2(4)
C17 Fe3 Fe4 C1 -167.0(5)
Fe2 Fe3 Fe4 C1 -12.8(3)
C3 Fe3 Fe4 C27 95.2(8)
C2 Fe3 Fe4 C27 -168.0(8)
C4 Fe3 Fe4 C27 61.3(8)
C20 Fe3 Fe4 C27 -81.1(8)
C19 Fe3 Fe4 C27 -108.1(9)
C18 Fe3 Fe4 C27 -23(2)
C21 Fe3 Fe4 C27 -40.3(8)
C17 Fe3 Fe4 C27 -8.6(9)
Fe2 Fe3 Fe4 C27 145.6(7)
C3 Fe3 Fe4 C25 -175.4(5)
C2 Fe3 Fe4 C25 -78.5(6)
C4 Fe3 Fe4 C25 150.8(6)
C20 Fe3 Fe4 C25 8.3(5)
C19 Fe3 Fe4 C25 -18.7(7)
C18 Fe3 Fe4 C25 67(2)
C21 Fe3 Fe4 C25 49.1(5)
C17 Fe3 Fe4 C25 80.8(6)
Fe2 Fe3 Fe4 C25 -124.9(4)
C3 Fe3 Fe4 C26 -176.0(10)
C2 Fe3 Fe4 C26 -79.1(10)
C4 Fe3 Fe4 C26 150.2(10)
C20 Fe3 Fe4 C26 7.7(10)
C19 Fe3 Fe4 C26 -19.3(11)
C18 Fe3 Fe4 C26 66(2)
C21 Fe3 Fe4 C26 48.5(10)
C17 Fe3 Fe4 C26 80.2(11)
Fe2 Fe3 Fe4 C26 -125.5(10)
C3 Fe3 Fe4 C24 150.2(5)
C2 Fe3 Fe4 C24 -113.0(5)
C4 Fe3 Fe4 C24 116.3(5)
C20 Fe3 Fe4 C24 -26.2(5)
C19 Fe3 Fe4 C24 -53.2(7)
C18 Fe3 Fe4 C24 32(2)
C21 Fe3 Fe4 C24 14.6(5)
C17 Fe3 Fe4 C24 46.3(6)
Fe2 Fe3 Fe4 C24 -159.4(4)
C3 Fe3 Fe4 C23 111.9(5)
C2 Fe3 Fe4 C23 -151.3(6)
C4 Fe3 Fe4 C23 78.0(6)
C20 Fe3 Fe4 C23 -64.4(5)
C19 Fe3 Fe4 C23 -91.4(7)
C18 Fe3 Fe4 C23 -6(2)
C21 Fe3 Fe4 C23 -23.6(5)
C17 Fe3 Fe4 C23 8.1(6)
Fe2 Fe3 Fe4 C23 162.4(4)
C3 Fe3 Fe4 Fe1 -12.2(3)
C2 Fe3 Fe4 Fe1 84.7(4)
C4 Fe3 Fe4 Fe1 -46.0(4)
C20 Fe3 Fe4 Fe1 171.5(3)
C19 Fe3 Fe4 Fe1 144.5(6)
C18 Fe3 Fe4 Fe1 -130(2)
C21 Fe3 Fe4 Fe1 -147.7(3)
C17 Fe3 Fe4 Fe1 -116.0(4)
Fe2 Fe3 Fe4 Fe1 38.28(6)
C1 Fe1 Fe4 C4 -132.5(5)
C3 Fe1 Fe4 C4 -34.0(5)
C9 Fe1 Fe4 C4 50.8(7)
C6 Fe1 Fe4 C4 117.9(5)
C5 Fe1 Fe4 C4 77.5(5)
C8 Fe1 Fe4 C4 154.3(14)
C7 Fe1 Fe4 C4 152.7(6)
Fe2 Fe1 Fe4 C4 -84.0(4)
C1 Fe1 Fe4 C2 -34.9(5)
C4 Fe1 Fe4 C2 97.6(5)
C3 Fe1 Fe4 C2 63.6(4)
C9 Fe1 Fe4 C2 148.3(7)
C6 Fe1 Fe4 C2 -144.6(5)
C5 Fe1 Fe4 C2 175.0(5)
C8 Fe1 Fe4 C2 -108.1(14)
C7 Fe1 Fe4 C2 -109.7(5)
Fe2 Fe1 Fe4 C2 13.6(3)
C4 Fe1 Fe4 C1 132.5(5)
C3 Fe1 Fe4 C1 98.5(5)
C9 Fe1 Fe4 C1 -176.8(7)
C6 Fe1 Fe4 C1 -109.7(5)
C5 Fe1 Fe4 C1 -150.1(5)
C8 Fe1 Fe4 C1 -73.2(14)
C7 Fe1 Fe4 C1 -74.8(6)
Fe2 Fe1 Fe4 C1 48.5(4)
C1 Fe1 Fe4 C27 126.8(6)
C4 Fe1 Fe4 C27 -100.7(6)
C3 Fe1 Fe4 C27 -134.7(5)
C9 Fe1 Fe4 C27 -50.0(7)
C6 Fe1 Fe4 C27 17.1(5)
C5 Fe1 Fe4 C27 -23.3(5)
C8 Fe1 Fe4 C27 53.6(14)
C7 Fe1 Fe4 C27 52.0(6)
Fe2 Fe1 Fe4 C27 175.3(4)
C1 Fe1 Fe4 C25 61.3(9)
C4 Fe1 Fe4 C25 -166.2(9)
C3 Fe1 Fe4 C25 159.8(9)
C9 Fe1 Fe4 C25 -115.5(10)
C6 Fe1 Fe4 C25 -48.4(9)
C5 Fe1 Fe4 C25 -88.8(9)
C8 Fe1 Fe4 C25 -11.9(16)
C7 Fe1 Fe4 C25 -13.5(9)
Fe2 Fe1 Fe4 C25 109.8(8)
C1 Fe1 Fe4 C26 87.0(6)
C4 Fe1 Fe4 C26 -140.6(6)
C3 Fe1 Fe4 C26 -174.6(5)
C9 Fe1 Fe4 C26 -89.8(7)
C6 Fe1 Fe4 C26 -22.7(5)
C5 Fe1 Fe4 C26 -63.1(5)
C8 Fe1 Fe4 C26 13.8(14)
C7 Fe1 Fe4 C26 12.2(6)
Fe2 Fe1 Fe4 C26 135.5(4)
C1 Fe1 Fe4 C24 179.3(12)
C4 Fe1 Fe4 C24 -48.2(12)
C3 Fe1 Fe4 C24 -82.2(12)
C9 Fe1 Fe4 C24 2.6(13)
C6 Fe1 Fe4 C24 69.7(12)
C5 Fe1 Fe4 C24 29.3(12)
C8 Fe1 Fe4 C24 106.2(18)
C7 Fe1 Fe4 C24 104.6(12)
Fe2 Fe1 Fe4 C24 -132.1(11)
C1 Fe1 Fe4 C23 164.7(6)
C4 Fe1 Fe4 C23 -62.9(6)
C3 Fe1 Fe4 C23 -96.8(5)
C9 Fe1 Fe4 C23 -12.1(7)
C6 Fe1 Fe4 C23 55.0(5)
C5 Fe1 Fe4 C23 14.6(6)
C8 Fe1 Fe4 C23 91.5(14)
C7 Fe1 Fe4 C23 89.9(6)
Fe2 Fe1 Fe4 C23 -146.8(4)
C1 Fe1 Fe4 Fe3 -86.5(4)
C4 Fe1 Fe4 Fe3 46.0(4)
C3 Fe1 Fe4 Fe3 12.0(3)
C9 Fe1 Fe4 Fe3 96.8(6)
C6 Fe1 Fe4 Fe3 163.9(3)
C5 Fe1 Fe4 Fe3 123.5(3)
C8 Fe1 Fe4 Fe3 -159.6(14)
C7 Fe1 Fe4 Fe3 -161.2(4)
Fe2 Fe1 Fe4 Fe3 -37.94(6)
C41 Fe5 Fe6 C43 131.7(7)
C44 Fe5 Fe6 C43 34.3(7)
C45 Fe5 Fe6 C43 -70.1(7)
C49 Fe5 Fe6 C43 -114.5(8)
C48 Fe5 Fe6 C43 -149.5(8)
C47 Fe5 Fe6 C43 -163(2)
C46 Fe5 Fe6 C43 -42.4(13)
Fe8 Fe5 Fe6 C43 83.4(6)
C43 Fe5 Fe6 C42 -96.8(7)
C41 Fe5 Fe6 C42 34.9(5)
C44 Fe5 Fe6 C42 -62.5(5)
C45 Fe5 Fe6 C42 -166.9(5)
C49 Fe5 Fe6 C42 148.7(6)
C48 Fe5 Fe6 C42 113.7(6)
C47 Fe5 Fe6 C42 100(2)
C46 Fe5 Fe6 C42 -139.2(12)
Fe8 Fe5 Fe6 C42 -13.4(3)
C43 Fe5 Fe6 C41 -131.7(7)
C44 Fe5 Fe6 C41 -97.4(6)
C45 Fe5 Fe6 C41 158.2(6)
C49 Fe5 Fe6 C41 113.8(6)
C48 Fe5 Fe6 C41 78.8(6)
C47 Fe5 Fe6 C41 66(2)
C46 Fe5 Fe6 C41 -174.1(12)
Fe8 Fe5 Fe6 C41 -48.3(4)
C43 Fe5 Fe6 C52 46.9(10)
C41 Fe5 Fe6 C52 178.6(9)
C44 Fe5 Fe6 C52 81.3(10)
C45 Fe5 Fe6 C52 -23.2(10)
C49 Fe5 Fe6 C52 -67.5(10)
C48 Fe5 Fe6 C52 -102.6(10)
C47 Fe5 Fe6 C52 -116(3)
C46 Fe5 Fe6 C52 4.5(15)
Fe8 Fe5 Fe6 C52 130.3(9)
C43 Fe5 Fe6 C53 73.2(8)
C41 Fe5 Fe6 C53 -155.1(6)
C44 Fe5 Fe6 C53 107.5(6)
C45 Fe5 Fe6 C53 3.0(6)
C49 Fe5 Fe6 C53 -41.3(7)
C48 Fe5 Fe6 C53 -76.3(7)
C47 Fe5 Fe6 C53 -90(2)
C46 Fe5 Fe6 C53 30.8(13)
Fe8 Fe5 Fe6 C53 156.5(5)
C43 Fe5 Fe6 C55 150.7(8)
C41 Fe5 Fe6 C55 -77.6(6)
C44 Fe5 Fe6 C55 -175.0(7)
C45 Fe5 Fe6 C55 80.5(7)
C49 Fe5 Fe6 C55 36.2(7)
C48 Fe5 Fe6 C55 1.2(7)
C47 Fe5 Fe6 C55 -12(2)
C46 Fe5 Fe6 C55 108.2(13)
Fe8 Fe5 Fe6 C55 -126.0(5)
C43 Fe5 Fe6 C54 115.3(7)
C41 Fe5 Fe6 C54 -113.0(6)
C44 Fe5 Fe6 C54 149.6(6)
C45 Fe5 Fe6 C54 45.2(6)
C49 Fe5 Fe6 C54 0.8(7)
C48 Fe5 Fe6 C54 -34.2(7)
C47 Fe5 Fe6 C54 -47(2)
C46 Fe5 Fe6 C54 72.9(12)
Fe8 Fe5 Fe6 C54 -161.3(4)
C43 Fe5 Fe6 C51 165.6(18)
C41 Fe5 Fe6 C51 -62.7(17)
C44 Fe5 Fe6 C51 -160.1(17)
C45 Fe5 Fe6 C51 95.4(17)
C49 Fe5 Fe6 C51 51.1(17)
C48 Fe5 Fe6 C51 16.1(17)
C47 Fe5 Fe6 C51 3(3)
C46 Fe5 Fe6 C51 123(2)
Fe8 Fe5 Fe6 C51 -111.1(17)
C43 Fe5 Fe6 Fe7 -44.9(6)
C41 Fe5 Fe6 Fe7 86.8(4)
C44 Fe5 Fe6 Fe7 -10.6(4)
C45 Fe5 Fe6 Fe7 -115.1(4)
C49 Fe5 Fe6 Fe7 -159.4(5)
C48 Fe5 Fe6 Fe7 165.6(5)
C47 Fe5 Fe6 Fe7 152(2)
C46 Fe5 Fe6 Fe7 -87.3(12)
Fe8 Fe5 Fe6 Fe7 38.43(7)
C42 Fe6 Fe7 C43 127.8(7)
C41 Fe6 Fe7 C43 95.1(7)
C52 Fe6 Fe7 C43 -105.6(9)
C53 Fe6 Fe7 C43 -71.0(9)
C55 Fe6 Fe7 C43 -159.0(9)
C54 Fe6 Fe7 C43 -72.7(16)
C51 Fe6 Fe7 C43 -143.8(8)
Fe5 Fe6 Fe7 C43 44.3(6)
C43 Fe6 Fe7 C42 -127.8(7)
C41 Fe6 Fe7 C42 -32.7(5)
C52 Fe6 Fe7 C42 126.6(8)
C53 Fe6 Fe7 C42 161.2(8)
C55 Fe6 Fe7 C42 73.2(8)
C54 Fe6 Fe7 C42 159.5(15)
C51 Fe6 Fe7 C42 88.4(6)
Fe5 Fe6 Fe7 C42 -83.5(4)
C43 Fe6 Fe7 C44 -33.7(7)
C42 Fe6 Fe7 C44 94.1(6)
C41 Fe6 Fe7 C44 61.5(5)
C52 Fe6 Fe7 C44 -139.2(8)
C53 Fe6 Fe7 C44 -104.7(8)
C55 Fe6 Fe7 C44 167.3(8)
C54 Fe6 Fe7 C44 -106.4(15)
C51 Fe6 Fe7 C44 -177.5(7)
Fe5 Fe6 Fe7 C44 10.6(4)
C43 Fe6 Fe7 C58 84.1(12)
C42 Fe6 Fe7 C58 -148.1(12)
C41 Fe6 Fe7 C58 179.2(11)
C52 Fe6 Fe7 C58 -21.5(13)
C53 Fe6 Fe7 C58 13.0(13)
C55 Fe6 Fe7 C58 -74.9(13)
C54 Fe6 Fe7 C58 11.4(18)
C51 Fe6 Fe7 C58 -59.7(12)
Fe5 Fe6 Fe7 C58 128.3(11)
C43 Fe6 Fe7 C59 125.1(10)
C42 Fe6 Fe7 C59 -107.1(10)
C41 Fe6 Fe7 C59 -139.8(9)
C52 Fe6 Fe7 C59 19.5(11)
C53 Fe6 Fe7 C59 54.0(11)
C55 Fe6 Fe7 C59 -33.9(11)
C54 Fe6 Fe7 C59 52.4(17)
C51 Fe6 Fe7 C59 -18.7(10)
Fe5 Fe6 Fe7 C59 169.3(9)
C43 Fe6 Fe7 C60 158.8(8)
C42 Fe6 Fe7 C60 -73.4(6)
C41 Fe6 Fe7 C60 -106.0(6)
C52 Fe6 Fe7 C60 53.3(9)
C53 Fe6 Fe7 C60 87.8(9)
C55 Fe6 Fe7 C60 -0.1(9)
C54 Fe6 Fe7 C60 86.1(15)
C51 Fe6 Fe7 C60 15.0(7)
Fe5 Fe6 Fe7 C60 -156.9(5)
C43 Fe6 Fe7 C57 60.3(12)
C42 Fe6 Fe7 C57 -171.9(12)
C41 Fe6 Fe7 C57 155.5(11)
C52 Fe6 Fe7 C57 -45.2(13)
C53 Fe6 Fe7 C57 -10.7(13)
C55 Fe6 Fe7 C57 -98.6(13)
C54 Fe6 Fe7 C57 -12.3(18)
C51 Fe6 Fe7 C57 -83.5(12)
Fe5 Fe6 Fe7 C57 104.6(11)
C43 Fe6 Fe7 C61 152.6(18)
C42 Fe6 Fe7 C61 -79.6(18)
C41 Fe6 Fe7 C61 -112.3(17)
C52 Fe6 Fe7 C61 47.0(19)
C53 Fe6 Fe7 C61 81.6(19)
C55 Fe6 Fe7 C61 -6.4(19)
C54 Fe6 Fe7 C61 80(2)
C51 Fe6 Fe7 C61 8.8(18)
Fe5 Fe6 Fe7 C61 -163.2(17)
C43 Fe6 Fe7 Fe8 -82.7(6)
C42 Fe6 Fe7 Fe8 45.1(4)
C41 Fe6 Fe7 Fe8 12.5(3)
C52 Fe6 Fe7 Fe8 171.8(7)
C53 Fe6 Fe7 Fe8 -153.7(7)
C55 Fe6 Fe7 Fe8 118.3(7)
C54 Fe6 Fe7 Fe8 -155.4(15)
C51 Fe6 Fe7 Fe8 133.5(5)
Fe5 Fe6 Fe7 Fe8 -38.42(8)
C43 Fe7 Fe8 C44 35.0(7)
C42 Fe7 Fe8 C44 132.2(7)
C58 Fe7 Fe8 C44 -56.1(17)
C59 Fe7 Fe8 C44 -167.9(13)
C60 Fe7 Fe8 C44 -144.9(7)
C57 Fe7 Fe8 C44 -70.7(8)
C61 Fe7 Fe8 C44 -106.1(7)
Fe6 Fe7 Fe8 C44 86.4(6)
C43 Fe7 Fe8 C42 -97.2(6)
C44 Fe7 Fe8 C42 -132.2(7)
C58 Fe7 Fe8 C42 171.6(16)
C59 Fe7 Fe8 C42 59.8(13)
C60 Fe7 Fe8 C42 82.9(6)
C57 Fe7 Fe8 C42 157.0(7)
C61 Fe7 Fe8 C42 121.7(6)
Fe6 Fe7 Fe8 C42 -45.8(4)
C43 Fe7 Fe8 C41 -63.8(6)
C42 Fe7 Fe8 C41 33.5(5)
C44 Fe7 Fe8 C41 -98.8(7)
C58 Fe7 Fe8 C41 -154.9(16)
C59 Fe7 Fe8 C41 93.3(12)
C60 Fe7 Fe8 C41 116.4(5)
C57 Fe7 Fe8 C41 -169.5(7)
C61 Fe7 Fe8 C41 155.1(5)
Fe6 Fe7 Fe8 C41 -12.4(3)
C43 Fe7 Fe8 C66 98.6(8)
C42 Fe7 Fe8 C66 -164.2(8)
C44 Fe7 Fe8 C66 63.5(9)
C58 Fe7 Fe8 C66 7.4(17)
C59 Fe7 Fe8 C66 -104.4(14)
C60 Fe7 Fe8 C66 -81.3(8)
C57 Fe7 Fe8 C66 -7.2(9)
C61 Fe7 Fe8 C66 -42.6(8)
Fe6 Fe7 Fe8 C66 150.0(7)
C43 Fe7 Fe8 C65 106.4(15)
C42 Fe7 Fe8 C65 -156.3(14)
C44 Fe7 Fe8 C65 71.4(15)
C58 Fe7 Fe8 C65 15(2)
C59 Fe7 Fe8 C65 -96.5(18)
C60 Fe7 Fe8 C65 -73.4(14)
C57 Fe7 Fe8 C65 0.7(15)
C61 Fe7 Fe8 C65 -34.7(15)
Fe6 Fe7 Fe8 C65 157.8(14)
C43 Fe7 Fe8 C67 131.1(7)
C42 Fe7 Fe8 C67 -131.7(7)
C44 Fe7 Fe8 C67 96.1(8)
C58 Fe7 Fe8 C67 39.9(17)
C59 Fe7 Fe8 C67 -71.8(13)
C60 Fe7 Fe8 C67 -48.8(7)
C57 Fe7 Fe8 C67 25.3(8)
C61 Fe7 Fe8 C67 -10.0(7)
Fe6 Fe7 Fe8 C67 -177.5(5)
C43 Fe7 Fe8 C64 -171.3(7)
C42 Fe7 Fe8 C64 -74.1(7)
C44 Fe7 Fe8 C64 153.7(8)
C58 Fe7 Fe8 C64 97.5(17)
C59 Fe7 Fe8 C64 -14.2(13)
C60 Fe7 Fe8 C64 8.8(7)
C57 Fe7 Fe8 C64 82.9(8)
C61 Fe7 Fe8 C64 47.6(7)
Fe6 Fe7 Fe8 C64 -119.9(5)
C43 Fe7 Fe8 C63 169.5(7)
C42 Fe7 Fe8 C63 -93.3(6)
C44 Fe7 Fe8 C63 134.5(7)
C58 Fe7 Fe8 C63 78.3(16)
C59 Fe7 Fe8 C63 -33.4(13)
C60 Fe7 Fe8 C63 -10.4(6)
C57 Fe7 Fe8 C63 63.7(7)
C61 Fe7 Fe8 C63 28.4(6)
Fe6 Fe7 Fe8 C63 -139.1(5)
C43 Fe7 Fe8 Fe5 -12.6(5)
C42 Fe7 Fe8 Fe5 84.6(4)
C44 Fe7 Fe8 Fe5 -47.6(6)
C58 Fe7 Fe8 Fe5 -103.7(16)
C59 Fe7 Fe8 Fe5 144.5(12)
C60 Fe7 Fe8 Fe5 167.5(4)
C57 Fe7 Fe8 Fe5 -118.3(6)
C61 Fe7 Fe8 Fe5 -153.7(4)
Fe6 Fe7 Fe8 Fe5 38.84(8)
C43 Fe5 Fe8 C44 -35.0(8)
C41 Fe5 Fe8 C44 -132.9(7)
C45 Fe5 Fe8 C44 53.0(9)
C49 Fe5 Fe8 C44 165(2)
C48 Fe5 Fe8 C44 146.3(8)
C47 Fe5 Fe8 C44 108.3(8)
C46 Fe5 Fe8 C44 71.1(8)
Fe6 Fe5 Fe8 C44 -85.5(6)
C43 Fe5 Fe8 C42 64.1(6)
C41 Fe5 Fe8 C42 -33.9(5)
C44 Fe5 Fe8 C42 99.0(7)
C45 Fe5 Fe8 C42 152.0(8)
C49 Fe5 Fe8 C42 -96(2)
C48 Fe5 Fe8 C42 -114.7(6)
C47 Fe5 Fe8 C42 -152.7(5)
C46 Fe5 Fe8 C42 170.2(6)
Fe6 Fe5 Fe8 C42 13.5(3)
C43 Fe5 Fe8 C41 98.0(6)
C44 Fe5 Fe8 C41 132.9(7)
C45 Fe5 Fe8 C41 -174.1(8)
C49 Fe5 Fe8 C41 -62(2)
C48 Fe5 Fe8 C41 -80.8(6)
C47 Fe5 Fe8 C41 -118.8(6)
C46 Fe5 Fe8 C41 -156.0(6)
Fe6 Fe5 Fe8 C41 47.4(4)
C43 Fe5 Fe8 C66 -109.6(7)
C41 Fe5 Fe8 C66 152.5(7)
C44 Fe5 Fe8 C66 -74.6(8)
C45 Fe5 Fe8 C66 -21.6(9)
C49 Fe5 Fe8 C66 90(2)
C48 Fe5 Fe8 C66 71.7(8)
C47 Fe5 Fe8 C66 33.7(7)
C46 Fe5 Fe8 C66 -3.5(8)
Fe6 Fe5 Fe8 C66 -160.1(5)
C43 Fe5 Fe8 C65 -150.1(7)
C41 Fe5 Fe8 C65 112.0(6)
C44 Fe5 Fe8 C65 -115.1(8)
C45 Fe5 Fe8 C65 -62.1(8)
C49 Fe5 Fe8 C65 50(2)
C48 Fe5 Fe8 C65 31.2(7)
C47 Fe5 Fe8 C65 -6.8(6)
C46 Fe5 Fe8 C65 -44.0(7)
Fe6 Fe5 Fe8 C65 159.4(4)
C43 Fe5 Fe8 C67 -81.9(9)
C41 Fe5 Fe8 C67 -179.8(9)
C44 Fe5 Fe8 C67 -46.9(10)
C45 Fe5 Fe8 C67 6.1(11)
C49 Fe5 Fe8 C67 118(3)
C48 Fe5 Fe8 C67 99.4(9)
C47 Fe5 Fe8 C67 61.4(9)
C46 Fe5 Fe8 C67 24.2(9)
Fe6 Fe5 Fe8 C67 -132.4(8)
C43 Fe5 Fe8 C64 175.8(7)
C41 Fe5 Fe8 C64 77.8(6)
C44 Fe5 Fe8 C64 -149.3(8)
C45 Fe5 Fe8 C64 -96.3(8)
C49 Fe5 Fe8 C64 15(2)
C48 Fe5 Fe8 C64 -3.0(7)
C47 Fe5 Fe8 C64 -41.0(6)
C46 Fe5 Fe8 C64 -78.2(7)
Fe6 Fe5 Fe8 C64 125.2(4)
C43 Fe5 Fe8 C63 -179(88)
C41 Fe5 Fe8 C63 83(2)
C44 Fe5 Fe8 C63 -144(3)
C45 Fe5 Fe8 C63 -91(3)
C49 Fe5 Fe8 C63 21(3)
C48 Fe5 Fe8 C63 2(3)
C47 Fe5 Fe8 C63 -36(2)
C46 Fe5 Fe8 C63 -73(2)
Fe6 Fe5 Fe8 C63 131(2)
C43 Fe5 Fe8 Fe7 12.6(5)
C41 Fe5 Fe8 Fe7 -85.4(4)
C44 Fe5 Fe8 Fe7 47.5(6)
C45 Fe5 Fe8 Fe7 100.5(7)
C49 Fe5 Fe8 Fe7 -148(2)
C48 Fe5 Fe8 Fe7 -166.2(5)
C47 Fe5 Fe8 Fe7 155.8(5)
C46 Fe5 Fe8 Fe7 118.6(5)
Fe6 Fe5 Fe8 Fe7 -38.03(8)
C35 P1 C1 C2 -15.2(10)
C29 P1 C1 C2 100.4(9)
Au1 P1 C1 C2 -134.8(7)
C35 P1 C1 Fe1 155.3(6)
C29 P1 C1 Fe1 -89.1(7)
Au1 P1 C1 Fe1 35.7(7)
C35 P1 C1 Fe4 61.9(7)
C29 P1 C1 Fe4 177.5(5)
Au1 P1 C1 Fe4 -57.6(6)
C35 P1 C1 Fe2 -100.9(8)
C29 P1 C1 Fe2 14.7(9)
Au1 P1 C1 Fe2 139.5(6)
C4 Fe1 C1 C2 21.6(8)
C3 Fe1 C1 C2 -22.1(8)
C9 Fe1 C1 C2 -130.3(13)
C6 Fe1 C1 C2 144.7(8)
C5 Fe1 C1 C2 122.7(10)
C8 Fe1 C1 C2 -140.7(8)
C7 Fe1 C1 C2 -176.1(8)
Fe2 Fe1 C1 C2 -56.7(7)
Fe4 Fe1 C1 C2 55.3(6)
C4 Fe1 C1 P1 -149.4(7)
C3 Fe1 C1 P1 166.9(7)
C9 Fe1 C1 P1 58.7(17)
C6 Fe1 C1 P1 -26.2(8)
C5 Fe1 C1 P1 -48.3(11)
C8 Fe1 C1 P1 48.3(9)
C7 Fe1 C1 P1 13.0(7)
Fe2 Fe1 C1 P1 132.3(7)
Fe4 Fe1 C1 P1 -115.7(7)
C4 Fe1 C1 Fe4 -33.7(4)
C3 Fe1 C1 Fe4 -77.4(4)
C9 Fe1 C1 Fe4 174.4(13)
C6 Fe1 C1 Fe4 89.4(5)
C5 Fe1 C1 Fe4 67.4(9)
C8 Fe1 C1 Fe4 164.0(4)
C7 Fe1 C1 Fe4 128.6(4)
Fe2 Fe1 C1 Fe4 -112.0(4)
C4 Fe1 C1 Fe2 78.3(4)
C3 Fe1 C1 Fe2 34.6(4)
C9 Fe1 C1 Fe2 -73.7(14)
C6 Fe1 C1 Fe2 -158.6(4)
C5 Fe1 C1 Fe2 179.4(7)
C8 Fe1 C1 Fe2 -84.1(5)
C7 Fe1 C1 Fe2 -119.4(4)
Fe4 Fe1 C1 Fe2 112.0(4)
C4 Fe4 C1 C2 -89.7(6)
C27 Fe4 C1 C2 156.5(7)
C25 Fe4 C1 C2 81.3(7)
C26 Fe4 C1 C2 121.2(7)
C24 Fe4 C1 C2 55.2(10)
C23 Fe4 C1 C2 162(2)
Fe3 Fe4 C1 C2 -38.5(5)
Fe1 Fe4 C1 C2 -125.2(7)
C4 Fe4 C1 P1 158.0(6)
C2 Fe4 C1 P1 -112.3(8)
C27 Fe4 C1 P1 44.2(9)
C25 Fe4 C1 P1 -31.0(8)
C26 Fe4 C1 P1 8.9(7)
C24 Fe4 C1 P1 -57.1(10)
C23 Fe4 C1 P1 50(2)
Fe3 Fe4 C1 P1 -150.8(6)
Fe1 Fe4 C1 P1 122.6(7)
C4 Fe4 C1 Fe1 35.4(4)
C2 Fe4 C1 Fe1 125.2(7)
C27 Fe4 C1 Fe1 -78.4(7)
C25 Fe4 C1 Fe1 -153.6(5)
C26 Fe4 C1 Fe1 -113.7(5)
C24 Fe4 C1 Fe1 -179.6(7)
C23 Fe4 C1 Fe1 -73(2)
Fe3 Fe4 C1 Fe1 86.7(3)
C4 Fe4 C1 Fe2 -35.2(5)
C2 Fe4 C1 Fe2 54.5(6)
C27 Fe4 C1 Fe2 -149.0(6)
C25 Fe4 C1 Fe2 135.8(5)
C26 Fe4 C1 Fe2 175.7(5)
C24 Fe4 C1 Fe2 109.7(8)
C23 Fe4 C1 Fe2 -143(2)
Fe3 Fe4 C1 Fe2 16.1(4)
Fe1 Fe4 C1 Fe2 -70.6(4)
C3 Fe2 C1 C2 88.7(6)
C14 Fe2 C1 C2 -67.2(8)
C13 Fe2 C1 C2 -104.0(6)
C11 Fe2 C1 C2 -173.0(9)
C15 Fe2 C1 C2 -52.0(18)
C12 Fe2 C1 C2 -144.2(6)
Fe3 Fe2 C1 C2 37.5(5)
Fe1 Fe2 C1 C2 124.7(6)
C3 Fe2 C1 P1 -160.7(7)
C2 Fe2 C1 P1 110.6(10)
C14 Fe2 C1 P1 43.4(10)
C13 Fe2 C1 P1 6.6(9)
C11 Fe2 C1 P1 -62.4(13)
C15 Fe2 C1 P1 59(2)
C12 Fe2 C1 P1 -33.6(9)
Fe3 Fe2 C1 P1 148.1(7)
Fe1 Fe2 C1 P1 -124.7(8)
C3 Fe2 C1 Fe1 -36.0(4)
C2 Fe2 C1 Fe1 -124.7(6)
C14 Fe2 C1 Fe1 168.1(5)
C13 Fe2 C1 Fe1 131.3(4)
C11 Fe2 C1 Fe1 62.3(10)
C15 Fe2 C1 Fe1 -176.7(16)
C12 Fe2 C1 Fe1 91.0(5)
Fe3 Fe2 C1 Fe1 -87.2(2)
C3 Fe2 C1 Fe4 35.0(5)
C2 Fe2 C1 Fe4 -53.7(5)
C14 Fe2 C1 Fe4 -120.8(6)
C13 Fe2 C1 Fe4 -157.7(5)
C11 Fe2 C1 Fe4 133.4(9)
C15 Fe2 C1 Fe4 -105.7(17)
C12 Fe2 C1 Fe4 162.1(5)
Fe3 Fe2 C1 Fe4 -16.1(4)
Fe1 Fe2 C1 Fe4 71.0(4)
P1 C1 C2 Fe4 110.3(7)
Fe1 C1 C2 Fe4 -61.2(6)
Fe2 C1 C2 Fe4 -122.7(4)
P1 C1 C2 Fe3 173.0(5)
Fe1 C1 C2 Fe3 1.5(11)
Fe4 C1 C2 Fe3 62.7(6)
Fe2 C1 C2 Fe3 -60.0(6)
P1 C1 C2 Fe2 -127.1(7)
Fe1 C1 C2 Fe2 61.5(6)
Fe4 C1 C2 Fe2 122.7(4)
C4 Fe4 C2 C1 90.9(6)
C27 Fe4 C2 C1 -73.1(15)
C25 Fe4 C2 C1 -112.0(6)
C26 Fe4 C2 C1 -77.5(7)
C24 Fe4 C2 C1 -150.9(6)
C23 Fe4 C2 C1 -172.2(9)
Fe3 Fe4 C2 C1 127.5(7)
Fe1 Fe4 C2 C1 39.7(5)
C4 Fe4 C2 Fe3 -36.6(4)
C1 Fe4 C2 Fe3 -127.5(7)
C27 Fe4 C2 Fe3 159.5(13)
C25 Fe4 C2 Fe3 120.5(4)
C26 Fe4 C2 Fe3 155.0(4)
C24 Fe4 C2 Fe3 81.7(5)
C23 Fe4 C2 Fe3 60.3(10)
Fe1 Fe4 C2 Fe3 -87.7(3)
C4 Fe4 C2 Fe2 33.3(5)
C1 Fe4 C2 Fe2 -57.6(6)
C27 Fe4 C2 Fe2 -130.7(13)
C25 Fe4 C2 Fe2 -169.7(5)
C26 Fe4 C2 Fe2 -135.2(5)
C24 Fe4 C2 Fe2 151.5(5)
C23 Fe4 C2 Fe2 130.1(8)
Fe3 Fe4 C2 Fe2 69.8(4)
Fe1 Fe4 C2 Fe2 -17.9(4)
C3 Fe3 C2 C1 20.2(8)
C4 Fe3 C2 C1 -23.9(8)
C20 Fe3 C2 C1 -165.4(8)
C19 Fe3 C2 C1 154.6(8)
C18 Fe3 C2 C1 131.7(9)
C21 Fe3 C2 C1 -136.3(8)
C17 Fe3 C2 C1 -159.4(18)
Fe2 Fe3 C2 C1 56.6(7)
Fe4 Fe3 C2 C1 -58.9(7)
C3 Fe3 C2 Fe4 79.1(4)
C4 Fe3 C2 Fe4 35.0(4)
C20 Fe3 C2 Fe4 -106.5(4)
C19 Fe3 C2 Fe4 -146.5(5)
C18 Fe3 C2 Fe4 -169.4(6)
C21 Fe3 C2 Fe4 -77.5(6)
C17 Fe3 C2 Fe4 -100.6(19)
Fe2 Fe3 C2 Fe4 115.5(4)
C3 Fe3 C2 Fe2 -36.4(4)
C4 Fe3 C2 Fe2 -80.5(4)
C20 Fe3 C2 Fe2 138.0(4)
C19 Fe3 C2 Fe2 98.0(5)
C18 Fe3 C2 Fe2 75.1(7)
C21 Fe3 C2 Fe2 167.0(4)
C17 Fe3 C2 Fe2 143.9(19)
Fe4 Fe3 C2 Fe2 -115.5(4)
C3 Fe2 C2 C1 -91.5(6)
C14 Fe2 C2 C1 130.6(6)
C13 Fe2 C2 C1 91.5(6)
C11 Fe2 C2 C1 167.3(17)
C15 Fe2 C2 C1 164.7(6)
C12 Fe2 C2 C1 66.9(9)
Fe3 Fe2 C2 C1 -128.9(6)
Fe1 Fe2 C2 C1 -40.1(5)
C3 Fe2 C2 Fe4 -33.4(5)
C1 Fe2 C2 Fe4 58.1(5)
C14 Fe2 C2 Fe4 -171.4(6)
C13 Fe2 C2 Fe4 149.5(5)
C11 Fe2 C2 Fe4 -134.6(17)
C15 Fe2 C2 Fe4 -137.2(6)
C12 Fe2 C2 Fe4 125.0(7)
Fe3 Fe2 C2 Fe4 -70.8(4)
Fe1 Fe2 C2 Fe4 18.0(4)
C3 Fe2 C2 Fe3 37.4(4)
C1 Fe2 C2 Fe3 128.9(6)
C14 Fe2 C2 Fe3 -100.5(5)
C13 Fe2 C2 Fe3 -139.6(4)
C11 Fe2 C2 Fe3 -63.8(19)
C15 Fe2 C2 Fe3 -66.4(6)
C12 Fe2 C2 Fe3 -164.2(6)
Fe1 Fe2 C2 Fe3 88.8(2)
C2 Fe2 C3 C4 20.7(7)
C1 Fe2 C3 C4 -22.3(7)
C14 Fe2 C3 C4 129.2(8)
C13 Fe2 C3 C4 -166.8(11)
C11 Fe2 C3 C4 -174.3(7)
C15 Fe2 C3 C4 147.7(7)
C12 Fe2 C3 C4 -145.0(7)
Fe3 Fe2 C3 C4 57.7(6)
Fe1 Fe2 C3 C4 -57.6(6)
C2 Fe2 C3 Fe3 -37.0(4)
C1 Fe2 C3 Fe3 -80.0(4)
C14 Fe2 C3 Fe3 71.4(7)
C13 Fe2 C3 Fe3 135.4(12)
C11 Fe2 C3 Fe3 128.0(4)
C15 Fe2 C3 Fe3 89.9(5)
C12 Fe2 C3 Fe3 157.3(4)
Fe1 Fe2 C3 Fe3 -115.3(4)
C2 Fe2 C3 Fe1 78.3(4)
C1 Fe2 C3 Fe1 35.3(4)
C14 Fe2 C3 Fe1 -173.3(6)
C13 Fe2 C3 Fe1 -109.2(12)
C11 Fe2 C3 Fe1 -116.7(4)
C15 Fe2 C3 Fe1 -154.8(4)
C12 Fe2 C3 Fe1 -87.4(5)
Fe3 Fe2 C3 Fe1 115.3(4)
C2 Fe3 C3 C4 -87.9(6)
C20 Fe3 C3 C4 124(2)
C19 Fe3 C3 C4 162.2(7)
C18 Fe3 C3 C4 131.6(7)
C21 Fe3 C3 C4 65.3(8)
C17 Fe3 C3 C4 92.0(7)
Fe2 Fe3 C3 C4 -126.1(7)
Fe4 Fe3 C3 C4 -37.2(5)
C2 Fe3 C3 Fe2 38.2(4)
C4 Fe3 C3 Fe2 126.1(7)
C20 Fe3 C3 Fe2 -110(2)
C19 Fe3 C3 Fe2 -71.7(7)
C18 Fe3 C3 Fe2 -102.3(6)
C21 Fe3 C3 Fe2 -168.6(5)
C17 Fe3 C3 Fe2 -141.9(5)
Fe4 Fe3 C3 Fe2 88.9(3)
C2 Fe3 C3 Fe1 -34.4(5)
C4 Fe3 C3 Fe1 53.5(6)
C20 Fe3 C3 Fe1 177(2)
C19 Fe3 C3 Fe1 -144.2(6)
C18 Fe3 C3 Fe1 -174.9(6)
C21 Fe3 C3 Fe1 118.9(6)
C17 Fe3 C3 Fe1 145.5(6)
Fe2 Fe3 C3 Fe1 -72.6(4)
Fe4 Fe3 C3 Fe1 16.3(4)
C1 Fe1 C3 C4 89.3(6)
C9 Fe1 C3 C4 -108.5(6)
C6 Fe1 C3 C4 -64.2(12)
C5 Fe1 C3 C4 -72.4(7)
C8 Fe1 C3 C4 -144.7(6)
C7 Fe1 C3 C4 -153.6(9)
Fe2 Fe1 C3 C4 126.1(7)
Fe4 Fe1 C3 C4 37.5(5)
C1 Fe1 C3 Fe2 -36.8(4)
C4 Fe1 C3 Fe2 -126.1(7)
C9 Fe1 C3 Fe2 125.4(4)
C6 Fe1 C3 Fe2 169.7(9)
C5 Fe1 C3 Fe2 161.6(4)
C8 Fe1 C3 Fe2 89.2(5)
C7 Fe1 C3 Fe2 80.3(9)
Fe4 Fe1 C3 Fe2 -88.6(3)
C1 Fe1 C3 Fe3 35.6(5)
C4 Fe1 C3 Fe3 -53.7(6)
C9 Fe1 C3 Fe3 -162.2(5)
C6 Fe1 C3 Fe3 -117.9(10)
C5 Fe1 C3 Fe3 -126.0(6)
C8 Fe1 C3 Fe3 161.6(5)
C7 Fe1 C3 Fe3 152.7(7)
Fe2 Fe1 C3 Fe3 72.4(4)
Fe4 Fe1 C3 Fe3 -16.2(4)
Fe2 C3 C4 Fe4 -0.4(10)
Fe3 C3 C4 Fe4 62.6(6)
Fe1 C3 C4 Fe4 -63.7(5)
Fe2 C3 C4 Fe3 -63.1(5)
Fe1 C3 C4 Fe3 -126.3(4)
Fe2 C3 C4 Fe1 63.2(5)
Fe3 C3 C4 Fe1 126.3(4)
C2 Fe4 C4 C3 -20.6(7)
C1 Fe4 C4 C3 23.1(7)
C27 Fe4 C4 C3 153.9(7)
C25 Fe4 C4 C3 -137.2(11)
C26 Fe4 C4 C3 141.9(8)
C24 Fe4 C4 C3 -136.5(7)
C23 Fe4 C4 C3 -169.4(8)
Fe3 Fe4 C4 C3 -56.8(6)
Fe1 Fe4 C4 C3 57.9(6)
C2 Fe4 C4 Fe3 36.1(4)
C1 Fe4 C4 Fe3 79.9(4)
C27 Fe4 C4 Fe3 -149.3(4)
C25 Fe4 C4 Fe3 -80.4(12)
C26 Fe4 C4 Fe3 -161.3(6)
C24 Fe4 C4 Fe3 -79.7(5)
C23 Fe4 C4 Fe3 -112.6(4)
Fe1 Fe4 C4 Fe3 114.7(4)
C2 Fe4 C4 Fe1 -78.5(4)
C1 Fe4 C4 Fe1 -34.8(4)
C27 Fe4 C4 Fe1 96.0(4)
C25 Fe4 C4 Fe1 164.9(10)
C26 Fe4 C4 Fe1 84.0(7)
C24 Fe4 C4 Fe1 165.6(4)
C23 Fe4 C4 Fe1 132.7(4)
Fe3 Fe4 C4 Fe1 -114.7(4)
C2 Fe3 C4 C3 91.4(6)
C20 Fe3 C4 C3 -165.9(7)
C19 Fe3 C4 C3 -82(2)
C18 Fe3 C4 C3 -68.1(8)
C21 Fe3 C4 C3 -138.4(6)
C17 Fe3 C4 C3 -100.0(7)
Fe2 Fe3 C4 C3 38.7(5)
Fe4 Fe3 C4 C3 127.6(6)
C3 Fe3 C4 Fe4 -127.6(6)
C2 Fe3 C4 Fe4 -36.2(4)
C20 Fe3 C4 Fe4 66.4(8)
C19 Fe3 C4 Fe4 150(2)
C18 Fe3 C4 Fe4 164.3(6)
C21 Fe3 C4 Fe4 94.0(4)
C17 Fe3 C4 Fe4 132.4(5)
Fe2 Fe3 C4 Fe4 -88.9(3)
C3 Fe3 C4 Fe1 -53.7(6)
C2 Fe3 C4 Fe1 37.7(6)
C20 Fe3 C4 Fe1 140.4(6)
C19 Fe3 C4 Fe1 -136(2)
C18 Fe3 C4 Fe1 -121.8(7)
C21 Fe3 C4 Fe1 167.9(5)
C17 Fe3 C4 Fe1 -153.7(6)
Fe2 Fe3 C4 Fe1 -14.9(4)
Fe4 Fe3 C4 Fe1 74.0(5)
C1 Fe1 C4 C3 -91.1(6)
C9 Fe1 C4 C3 79.8(6)
C6 Fe1 C4 C3 150.9(6)
C5 Fe1 C4 C3 118.5(6)
C8 Fe1 C4 C3 63.2(9)
C7 Fe1 C4 C3 143.9(12)
Fe2 Fe1 C4 C3 -38.5(5)
Fe4 Fe1 C4 C3 -127.0(6)
C1 Fe1 C4 Fe4 35.9(4)
C3 Fe1 C4 Fe4 127.0(6)
C9 Fe1 C4 Fe4 -153.2(4)
C6 Fe1 C4 Fe4 -82.0(5)
C5 Fe1 C4 Fe4 -114.5(5)
C8 Fe1 C4 Fe4 -169.7(6)
C7 Fe1 C4 Fe4 -89.1(13)
Fe2 Fe1 C4 Fe4 88.6(3)
C1 Fe1 C4 Fe3 -37.9(6)
C3 Fe1 C4 Fe3 53.3(5)
C9 Fe1 C4 Fe3 133.1(6)
C6 Fe1 C4 Fe3 -155.8(5)
C5 Fe1 C4 Fe3 171.8(6)
C8 Fe1 C4 Fe3 116.5(7)
C7 Fe1 C4 Fe3 -162.8(10)
Fe2 Fe1 C4 Fe3 14.8(4)
Fe4 Fe1 C4 Fe3 -73.7(5)
C1 Fe1 C5 C6 32.9(13)
C4 Fe1 C5 C6 132.6(8)
C3 Fe1 C5 C6 174.0(7)
C9 Fe1 C5 C6 -118.2(10)
C8 Fe1 C5 C6 -79.8(8)
C7 Fe1 C5 C6 -37.6(8)
Fe2 Fe1 C5 C6 -148.4(8)
Fe4 Fe1 C5 C6 85.1(8)
C1 Fe1 C5 C9 151.1(8)
C4 Fe1 C5 C9 -109.2(7)
C3 Fe1 C5 C9 -67.8(7)
C6 Fe1 C5 C9 118.2(10)
C8 Fe1 C5 C9 38.5(7)
C7 Fe1 C5 C9 80.6(7)
Fe2 Fe1 C5 C9 -30.2(12)
Fe4 Fe1 C5 C9 -156.7(6)
C1 Fe1 C5 C10 -90.9(14)
C4 Fe1 C5 C10 8.8(13)
C3 Fe1 C5 C10 50.2(14)
C9 Fe1 C5 C10 118.1(15)
C6 Fe1 C5 C10 -123.7(17)
C8 Fe1 C5 C10 156.5(14)
C7 Fe1 C5 C10 -161.3(15)
Fe2 Fe1 C5 C10 87.9(16)
Fe4 Fe1 C5 C10 -38.6(14)
C9 C5 C6 C7 1.9(12)
C10 C5 C6 C7 -175.6(11)
Fe1 C5 C6 C7 61.7(8)
C9 C5 C6 Fe1 -59.8(7)
C10 C5 C6 Fe1 122.7(13)
C1 Fe1 C6 C5 -162.7(7)
C4 Fe1 C6 C5 -57.7(9)
C3 Fe1 C6 C5 -11.9(15)
C9 Fe1 C6 C5 37.8(7)
C8 Fe1 C6 C5 81.4(8)
C7 Fe1 C6 C5 118.2(11)
Fe2 Fe1 C6 C5 147.3(8)
Fe4 Fe1 C6 C5 -107.8(7)
C1 Fe1 C6 C7 79.1(8)
C4 Fe1 C6 C7 -175.9(7)
C3 Fe1 C6 C7 -130.1(10)
C9 Fe1 C6 C7 -80.4(8)
C5 Fe1 C6 C7 -118.2(11)
C8 Fe1 C6 C7 -36.7(7)
Fe2 Fe1 C6 C7 29.1(14)
Fe4 Fe1 C6 C7 134.0(7)
C5 C6 C7 C8 -1.0(13)
Fe1 C6 C7 C8 60.2(8)
C5 C6 C7 Fe1 -61.2(8)
C1 Fe1 C7 C8 127.8(7)
C4 Fe1 C7 C8 -109.1(14)
C3 Fe1 C7 C8 13.2(13)
C9 Fe1 C7 C8 -37.6(7)
C6 Fe1 C7 C8 -118.8(10)
C5 Fe1 C7 C8 -81.1(8)
Fe2 Fe1 C7 C8 73.6(7)
Fe4 Fe1 C7 C8 179.4(6)
C1 Fe1 C7 C6 -113.4(8)
C4 Fe1 C7 C6 9.8(17)
C3 Fe1 C7 C6 132.1(10)
C9 Fe1 C7 C6 81.2(8)
C5 Fe1 C7 C6 37.7(8)
C8 Fe1 C7 C6 118.8(10)
Fe2 Fe1 C7 C6 -167.5(6)
Fe4 Fe1 C7 C6 -61.8(8)
C6 C7 C8 C9 -0.4(12)
Fe1 C7 C8 C9 59.3(7)
C6 C7 C8 Fe1 -59.7(8)
C1 Fe1 C8 C7 -66.0(8)
C4 Fe1 C8 C7 144.7(8)
C3 Fe1 C8 C7 -173.1(7)
C9 Fe1 C8 C7 119.2(10)
C6 Fe1 C8 C7 37.5(7)
C5 Fe1 C8 C7 80.8(8)
Fe2 Fe1 C8 C7 -121.4(6)
Fe4 Fe1 C8 C7 -2.0(18)
C1 Fe1 C8 C9 174.8(7)
C4 Fe1 C8 C9 25.5(11)
C3 Fe1 C8 C9 67.7(8)
C6 Fe1 C8 C9 -81.7(8)
C5 Fe1 C8 C9 -38.4(7)
C7 Fe1 C8 C9 -119.2(10)
Fe2 Fe1 C8 C9 119.4(7)
Fe4 Fe1 C8 C9 -121.2(13)
C7 C8 C9 C5 1.6(12)
Fe1 C8 C9 C5 62.2(7)
C7 C8 C9 Fe1 -60.7(8)
C6 C5 C9 C8 -2.1(12)
C10 C5 C9 C8 175.5(10)
Fe1 C5 C9 C8 -62.4(7)
C6 C5 C9 Fe1 60.3(7)
C10 C5 C9 Fe1 -122.1(11)
C1 Fe1 C9 C8 -13.9(18)
C4 Fe1 C9 C8 -164.6(7)
C3 Fe1 C9 C8 -121.5(7)
C6 Fe1 C9 C8 79.4(8)
C5 Fe1 C9 C8 117.0(10)
C7 Fe1 C9 C8 36.4(7)
Fe2 Fe1 C9 C8 -76.1(7)
Fe4 Fe1 C9 C8 158.1(6)
C1 Fe1 C9 C5 -131.0(14)
C4 Fe1 C9 C5 78.4(7)
C3 Fe1 C9 C5 121.4(7)
C6 Fe1 C9 C5 -37.6(7)
C8 Fe1 C9 C5 -117.0(10)
C7 Fe1 C9 C5 -80.6(7)
Fe2 Fe1 C9 C5 166.9(5)
Fe4 Fe1 C9 C5 41.0(9)
C3 Fe2 C11 C15 -104.1(8)
C2 Fe2 C11 C15 -3(2)
C1 Fe2 C11 C15 158.2(9)
C14 Fe2 C11 C15 36.7(8)
C13 Fe2 C11 C15 78.9(9)
C12 Fe2 C11 C15 116.2(11)
Fe3 Fe2 C11 C15 -57.8(9)
Fe1 Fe2 C11 C15 -153.8(7)
C3 Fe2 C11 C16 17.4(16)
C2 Fe2 C11 C16 118(2)
C1 Fe2 C11 C16 -80.3(19)
C14 Fe2 C11 C16 158.2(17)
C13 Fe2 C11 C16 -159.6(17)
C15 Fe2 C11 C16 121.5(19)
C12 Fe2 C11 C16 -122.3(18)
Fe3 Fe2 C11 C16 63.7(16)
Fe1 Fe2 C11 C16 -32.3(17)
C3 Fe2 C11 C12 139.8(7)
C2 Fe2 C11 C12 -119.5(18)
C1 Fe2 C11 C12 42.0(13)
C14 Fe2 C11 C12 -79.5(8)
C13 Fe2 C11 C12 -37.3(7)
C15 Fe2 C11 C12 -116.2(11)
Fe3 Fe2 C11 C12 -174.0(6)
Fe1 Fe2 C11 C12 90.0(7)
C15 C11 C12 C13 -3.5(13)
C16 C11 C12 C13 -176.3(12)
Fe2 C11 C12 C13 59.2(8)
C15 C11 C12 Fe2 -62.7(8)
C16 C11 C12 Fe2 124.5(13)
C3 Fe2 C12 C13 -167.5(8)
C2 Fe2 C12 C13 38.3(12)
C1 Fe2 C12 C13 83.0(8)
C14 Fe2 C12 C13 -36.9(8)
C11 Fe2 C12 C13 -117.9(11)
C15 Fe2 C12 C13 -79.7(9)
Fe3 Fe2 C12 C13 -102.3(14)
Fe1 Fe2 C12 C13 137.0(7)
C3 Fe2 C12 C11 -49.6(8)
C2 Fe2 C12 C11 156.1(8)
C1 Fe2 C12 C11 -159.2(7)
C14 Fe2 C12 C11 80.9(8)
C13 Fe2 C12 C11 117.9(11)
C15 Fe2 C12 C11 38.1(7)
Fe3 Fe2 C12 C11 15.6(16)
Fe1 Fe2 C12 C11 -105.1(7)
C11 C12 C13 C14 2.5(13)
Fe2 C12 C13 C14 61.3(9)
C11 C12 C13 Fe2 -58.8(8)
C3 Fe2 C13 C14 -88.4(15)
C2 Fe2 C13 C14 83.5(9)
C1 Fe2 C13 C14 128.9(8)
C11 Fe2 C13 C14 -80.2(9)
C15 Fe2 C13 C14 -37.5(8)
C12 Fe2 C13 C14 -118.7(12)
Fe3 Fe2 C13 C14 29.8(12)
Fe1 Fe2 C13 C14 -179.8(7)
C3 Fe2 C13 C12 30.3(17)
C2 Fe2 C13 C12 -157.8(7)
C1 Fe2 C13 C12 -112.4(8)
C14 Fe2 C13 C12 118.7(12)
C11 Fe2 C13 C12 38.5(8)
C15 Fe2 C13 C12 81.2(9)
Fe3 Fe2 C13 C12 148.5(6)
Fe1 Fe2 C13 C12 -61.1(9)
C12 C13 C14 C15 -0.5(14)
Fe2 C13 C14 C15 61.8(9)
C12 C13 C14 Fe2 -62.4(8)
C3 Fe2 C14 C13 148.2(8)
C2 Fe2 C14 C13 -108.5(8)
C1 Fe2 C14 C13 -68.3(10)
C11 Fe2 C14 C13 81.5(9)
C15 Fe2 C14 C13 118.2(12)
C12 Fe2 C14 C13 37.3(8)
Fe3 Fe2 C14 C13 -161.1(7)
Fe1 Fe2 C14 C13 1(3)
C3 Fe2 C14 C15 30.0(11)
C2 Fe2 C14 C15 133.3(8)
C1 Fe2 C14 C15 173.5(7)
C13 Fe2 C14 C15 -118.2(12)
C11 Fe2 C14 C15 -36.7(8)
C12 Fe2 C14 C15 -80.9(9)
Fe3 Fe2 C14 C15 80.7(8)
Fe1 Fe2 C14 C15 -117(2)
C13 C14 C15 C11 -1.8(15)
Fe2 C14 C15 C11 59.9(9)
C13 C14 C15 Fe2 -61.7(9)
C16 C11 C15 C14 176.1(12)
C12 C11 C15 C14 3.3(14)
Fe2 C11 C15 C14 -59.8(9)
C16 C11 C15 Fe2 -124.1(13)
C12 C11 C15 Fe2 63.1(8)
C3 Fe2 C15 C14 -159.5(8)
C2 Fe2 C15 C14 -61.5(10)
C1 Fe2 C15 C14 -20(2)
C13 Fe2 C15 C14 37.2(8)
C11 Fe2 C15 C14 119.6(12)
C12 Fe2 C15 C14 80.1(9)
Fe3 Fe2 C15 C14 -107.3(8)
Fe1 Fe2 C15 C14 164.7(7)
C3 Fe2 C15 C11 81.0(8)
C2 Fe2 C15 C11 178.9(8)
C1 Fe2 C15 C11 -139.3(16)
C14 Fe2 C15 C11 -119.6(12)
C13 Fe2 C15 C11 -82.3(9)
C12 Fe2 C15 C11 -39.4(8)
Fe3 Fe2 C15 C11 133.1(8)
Fe1 Fe2 C15 C11 45.1(11)
C3 Fe3 C17 C21 -149.2(8)
C2 Fe3 C17 C21 30(2)
C4 Fe3 C17 C21 -103.6(8)
C20 Fe3 C17 C21 36.9(8)
C19 Fe3 C17 C21 80.7(9)
C18 Fe3 C17 C21 118.3(12)
Fe2 Fe3 C17 C21 164.5(6)
Fe4 Fe3 C17 C21 -56.9(9)
C3 Fe3 C17 C18 92.6(8)
C2 Fe3 C17 C18 -88(2)
C4 Fe3 C17 C18 138.1(8)
C20 Fe3 C17 C18 -81.3(9)
C19 Fe3 C17 C18 -37.5(8)
C21 Fe3 C17 C18 -118.3(12)
Fe2 Fe3 C17 C18 46.2(10)
Fe4 Fe3 C17 C18 -175.2(7)
C3 Fe3 C17 C22 -28.8(17)
C2 Fe3 C17 C22 150.8(18)
C4 Fe3 C17 C22 16.7(17)
C20 Fe3 C17 C22 157.3(18)
C19 Fe3 C17 C22 -158.9(18)
C18 Fe3 C17 C22 -121.4(19)
C21 Fe3 C17 C22 120(2)
Fe2 Fe3 C17 C22 -75.2(18)
Fe4 Fe3 C17 C22 63.4(17)
C21 C17 C18 C19 2.0(13)
C22 C17 C18 C19 -177.9(12)
Fe3 C17 C18 C19 61.2(8)
C21 C17 C18 Fe3 -59.2(8)
C22 C17 C18 Fe3 121.0(13)
C3 Fe3 C18 C19 143.4(8)
C2 Fe3 C18 C19 37.0(12)
C4 Fe3 C18 C19 -174.9(7)
C20 Fe3 C18 C19 -38.3(8)
C21 Fe3 C18 C19 -81.8(9)
C17 Fe3 C18 C19 -118.5(12)
Fe2 Fe3 C18 C19 91.3(8)
Fe4 Fe3 C18 C19 -101(2)
C3 Fe3 C18 C17 -98.1(8)
C2 Fe3 C18 C17 155.5(8)
C4 Fe3 C18 C17 -56.4(10)
C20 Fe3 C18 C17 80.3(8)
C19 Fe3 C18 C17 118.5(12)
C21 Fe3 C18 C17 36.7(7)
Fe2 Fe3 C18 C17 -150.2(7)
Fe4 Fe3 C18 C17 18(3)
C17 C18 C19 C20 -2.8(13)
Fe3 C18 C19 C20 60.2(8)
C17 C18 C19 Fe3 -63.1(8)
C3 Fe3 C19 C18 -52.0(11)
C2 Fe3 C19 C18 -155.7(9)
C4 Fe3 C19 C18 18(3)
C20 Fe3 C19 C18 117.6(12)
C21 Fe3 C19 C18 78.4(9)
C17 Fe3 C19 C18 37.0(8)
Fe2 Fe3 C19 C18 -100.8(8)
Fe4 Fe3 C19 C18 160.2(8)
C3 Fe3 C19 C20 -169.6(7)
C2 Fe3 C19 C20 86.7(8)
C4 Fe3 C19 C20 -100(2)
C18 Fe3 C19 C20 -117.6(12)
C21 Fe3 C19 C20 -39.2(7)
C17 Fe3 C19 C20 -80.7(8)
Fe2 Fe3 C19 C20 141.5(7)
Fe4 Fe3 C19 C20 42.6(10)
C18 C19 C20 C21 2.6(12)
Fe3 C19 C20 C21 63.9(7)
C18 C19 C20 Fe3 -61.3(8)
C3 Fe3 C20 C19 46(3)
C2 Fe3 C20 C19 -101.8(9)
C4 Fe3 C20 C19 159.2(9)
C18 Fe3 C20 C19 37.7(9)
C21 Fe3 C20 C19 115.2(11)
C17 Fe3 C20 C19 80.0(9)
Fe2 Fe3 C20 C19 -55.1(10)
Fe4 Fe3 C20 C19 -153.8(8)
C3 Fe3 C20 C21 -69(3)
C2 Fe3 C20 C21 143.0(7)
C4 Fe3 C20 C21 44.0(11)
C19 Fe3 C20 C21 -115.2(11)
C18 Fe3 C20 C21 -77.5(9)
C17 Fe3 C20 C21 -35.2(8)
Fe2 Fe3 C20 C21 -170.3(6)
Fe4 Fe3 C20 C21 91.0(7)
C18 C17 C21 C20 -0.3(13)
C22 C17 C21 C20 179.5(12)
Fe3 C17 C21 C20 -59.0(8)
C18 C17 C21 Fe3 58.8(8)
C22 C17 C21 Fe3 -121.4(13)
C19 C20 C21 C17 -1.4(13)
Fe3 C20 C21 C17 61.8(8)
C19 C20 C21 Fe3 -63.3(7)
C3 Fe3 C21 C17 45.3(11)
C2 Fe3 C21 C17 -169.8(8)
C4 Fe3 C21 C17 87.1(9)
C20 Fe3 C21 C17 -120.4(12)
C19 Fe3 C21 C17 -80.9(10)
C18 Fe3 C21 C17 -37.6(9)
Fe2 Fe3 C21 C17 -77(2)
Fe4 Fe3 C21 C17 138.3(8)
C3 Fe3 C21 C20 165.7(7)
C2 Fe3 C21 C20 -49.3(9)
C4 Fe3 C21 C20 -152.5(8)
C19 Fe3 C21 C20 39.5(8)
C18 Fe3 C21 C20 82.9(9)
C17 Fe3 C21 C20 120.4(12)
Fe2 Fe3 C21 C20 44(2)
Fe4 Fe3 C21 C20 -101.3(7)
C4 Fe4 C23 C24 128.5(7)
C2 Fe4 C23 C24 32.4(13)
C1 Fe4 C23 C24 -123(2)
C27 Fe4 C23 C24 -116.5(12)
C25 Fe4 C23 C24 -37.0(8)
C26 Fe4 C23 C24 -79.4(8)
Fe3 Fe4 C23 C24 78.2(7)
Fe1 Fe4 C23 C24 173.0(6)
C4 Fe4 C23 C27 -115.0(9)
C2 Fe4 C23 C27 148.9(10)
C1 Fe4 C23 C27 -7(3)
C25 Fe4 C23 C27 79.5(9)
C26 Fe4 C23 C27 37.1(9)
C24 Fe4 C23 C27 116.5(12)
Fe3 Fe4 C23 C27 -165.3(8)
Fe1 Fe4 C23 C27 -70.5(9)
C4 Fe4 C23 C28 7.3(14)
C2 Fe4 C23 C28 -88.9(16)
C1 Fe4 C23 C28 115(2)
C27 Fe4 C23 C28 122.3(17)
C25 Fe4 C23 C28 -158.2(15)
C26 Fe4 C23 C28 159.4(15)
C24 Fe4 C23 C28 -121.3(16)
Fe3 Fe4 C23 C28 -43.1(14)
Fe1 Fe4 C23 C28 51.7(14)
C27 C23 C24 C25 0.3(14)
C28 C23 C24 C25 -176.9(13)
Fe4 C23 C24 C25 60.3(8)
C27 C23 C24 Fe4 -60.0(9)
C28 C23 C24 Fe4 122.8(14)
C4 Fe4 C24 C23 -60.0(8)
C2 Fe4 C24 C23 -162.3(7)
C1 Fe4 C24 C23 159.6(8)
C27 Fe4 C24 C23 38.5(8)
C25 Fe4 C24 C23 119.6(11)
C26 Fe4 C24 C23 81.7(8)
Fe3 Fe4 C24 C23 -111.3(7)
Fe1 Fe4 C24 C23 -19.5(16)
C4 Fe4 C24 C25 -179.6(8)
C2 Fe4 C24 C25 78.1(9)
C1 Fe4 C24 C25 40.0(12)
C27 Fe4 C24 C25 -81.1(9)
C26 Fe4 C24 C25 -37.9(8)
C23 Fe4 C24 C25 -119.6(11)
Fe3 Fe4 C24 C25 129.1(7)
Fe1 Fe4 C24 C25 -139.1(11)
C23 C24 C25 C26 0.6(14)
Fe4 C24 C25 C26 61.6(8)
C23 C24 C25 Fe4 -61.0(9)
C4 Fe4 C25 C26 -116.0(12)
C2 Fe4 C25 C26 129.5(8)
C1 Fe4 C25 C26 85.5(8)
C27 Fe4 C25 C26 -37.3(7)
C24 Fe4 C25 C26 -116.9(11)
C23 Fe4 C25 C26 -80.2(8)
Fe3 Fe4 C25 C26 -179.6(6)
Fe1 Fe4 C25 C26 38.1(13)
C4 Fe4 C25 C24 0.9(16)
C2 Fe4 C25 C24 -113.6(8)
C1 Fe4 C25 C24 -157.6(7)
C27 Fe4 C25 C24 79.6(8)
C26 Fe4 C25 C24 116.9(11)
C23 Fe4 C25 C24 36.7(7)
Fe3 Fe4 C25 C24 -62.7(8)
Fe1 Fe4 C25 C24 155.0(7)
C24 C25 C26 C27 -1.3(14)
Fe4 C25 C26 C27 60.3(8)
C24 C25 C26 Fe4 -61.6(8)
C4 Fe4 C26 C25 137.2(9)
C2 Fe4 C26 C25 -63.6(9)
C1 Fe4 C26 C25 -107.9(8)
C27 Fe4 C26 C25 118.7(10)
C24 Fe4 C26 C25 38.5(8)
C23 Fe4 C26 C25 81.5(8)
Fe3 Fe4 C26 C25 0.8(14)
Fe1 Fe4 C26 C25 -161.0(6)
C4 Fe4 C26 C27 18.4(11)
C2 Fe4 C26 C27 177.7(7)
C1 Fe4 C26 C27 133.3(7)
C25 Fe4 C26 C27 -118.7(10)
C24 Fe4 C26 C27 -80.2(8)
C23 Fe4 C26 C27 -37.2(7)
Fe3 Fe4 C26 C27 -117.9(10)
Fe1 Fe4 C26 C27 80.3(7)
C25 C26 C27 C23 1.6(14)
Fe4 C26 C27 C23 62.4(9)
C25 C26 C27 Fe4 -60.9(8)
C24 C23 C27 C26 -1.2(14)
C28 C23 C27 C26 176.0(13)
Fe4 C23 C27 C26 -61.8(9)
C24 C23 C27 Fe4 60.6(9)
C28 C23 C27 Fe4 -122.2(15)
C4 Fe4 C27 C26 -169.2(7)
C2 Fe4 C27 C26 -6.0(18)
C1 Fe4 C27 C26 -63.2(9)
C25 Fe4 C27 C26 37.0(7)
C24 Fe4 C27 C26 80.4(8)
C23 Fe4 C27 C26 118.8(12)
Fe3 Fe4 C27 C26 144.4(6)
Fe1 Fe4 C27 C26 -115.0(7)
C4 Fe4 C27 C23 72.0(9)
C2 Fe4 C27 C23 -124.9(14)
C1 Fe4 C27 C23 178.0(8)
C25 Fe4 C27 C23 -81.8(9)
C26 Fe4 C27 C23 -118.8(12)
C24 Fe4 C27 C23 -38.4(8)
Fe3 Fe4 C27 C23 25.6(13)
Fe1 Fe4 C27 C23 126.2(8)
C35 P1 C29 C34 -9.6(15)
C1 P1 C29 C34 -127.5(14)
Au1 P1 C29 C34 103.8(14)
C35 P1 C29 C30 174.6(10)
C1 P1 C29 C30 56.7(12)
Au1 P1 C29 C30 -72.0(11)
C34 C29 C30 C31 -1(2)
P1 C29 C30 C31 174.7(11)
C29 C30 C31 C32 1(2)
C30 C31 C32 C33 1(3)
C31 C32 C33 C34 -4(4)
C30 C29 C34 C33 -1(3)
P1 C29 C34 C33 -177(2)
C32 C33 C34 C29 4(4)
C29 P1 C35 C36 118.1(10)
C1 P1 C35 C36 -121.9(9)
Au1 P1 C35 C36 3.3(10)
C29 P1 C35 C40 -59.7(10)
C1 P1 C35 C40 60.3(10)
Au1 P1 C35 C40 -174.6(8)
C40 C35 C36 C37 -1.5(17)
P1 C35 C36 C37 -179.4(9)
C35 C36 C37 C38 1.0(19)
C36 C37 C38 C39 -2(2)
C37 C38 C39 C40 3(2)
C38 C39 C40 C35 -3(2)
C36 C35 C40 C39 2.6(18)
P1 C35 C40 C39 -179.5(10)
C75 P2 C41 C42 -107.4(9)
C69 P2 C41 C42 4.9(10)
Au2 P2 C41 C42 129.6(7)
C75 P2 C41 Fe5 79.1(7)
C69 P2 C41 Fe5 -168.6(6)
Au2 P2 C41 Fe5 -43.9(8)
C75 P2 C41 Fe6 173.7(5)
C69 P2 C41 Fe6 -74.0(6)
Au2 P2 C41 Fe6 50.7(6)
C75 P2 C41 Fe8 -24.2(9)
C69 P2 C41 Fe8 88.2(8)
Au2 P2 C41 Fe8 -147.1(6)
C43 Fe5 C41 C42 -22.5(9)
C44 Fe5 C41 C42 21.5(9)
C45 Fe5 C41 C42 -135.8(15)
C49 Fe5 C41 C42 -143.5(10)
C48 Fe5 C41 C42 177.8(9)
C47 Fe5 C41 C42 138.2(9)
C46 Fe5 C41 C42 116.3(14)
Fe8 Fe5 C41 C42 54.8(7)
Fe6 Fe5 C41 C42 -57.4(7)
C43 Fe5 C41 P2 151.2(8)
C44 Fe5 C41 P2 -164.8(8)
C45 Fe5 C41 P2 38(2)
C49 Fe5 C41 P2 30.2(10)
C48 Fe5 C41 P2 -8.5(9)
C47 Fe5 C41 P2 -48.1(10)
C46 Fe5 C41 P2 -69.9(16)
Fe8 Fe5 C41 P2 -131.5(8)
Fe6 Fe5 C41 P2 116.3(8)
C43 Fe5 C41 Fe6 34.9(6)
C44 Fe5 C41 Fe6 78.9(5)
C45 Fe5 C41 Fe6 -78.3(16)
C49 Fe5 C41 Fe6 -86.1(7)
C48 Fe5 C41 Fe6 -124.8(5)
C47 Fe5 C41 Fe6 -164.4(7)
C46 Fe5 C41 Fe6 173.8(13)
Fe8 Fe5 C41 Fe6 112.2(4)
C43 Fe5 C41 Fe8 -77.3(6)
C44 Fe5 C41 Fe8 -33.3(5)
C45 Fe5 C41 Fe8 169.5(15)
C49 Fe5 C41 Fe8 161.7(7)
C48 Fe5 C41 Fe8 123.0(5)
C47 Fe5 C41 Fe8 83.4(7)
C46 Fe5 C41 Fe8 61.6(14)
Fe6 Fe5 C41 Fe8 -112.2(4)
C43 Fe6 C41 C42 89.2(7)
C52 Fe6 C41 C42 -53.5(17)
C53 Fe6 C41 C42 -171.9(16)
C55 Fe6 C41 C42 -109.3(7)
C54 Fe6 C41 C42 -147.0(8)
C51 Fe6 C41 C42 -71.2(8)
Fe7 Fe6 C41 C42 37.9(6)
Fe5 Fe6 C41 C42 124.6(7)
C43 Fe6 C41 P2 -158.5(6)
C42 Fe6 C41 P2 112.3(9)
C52 Fe6 C41 P2 58.8(16)
C53 Fe6 C41 P2 -59.5(18)
C55 Fe6 C41 P2 3.0(7)
C54 Fe6 C41 P2 -34.7(9)
C51 Fe6 C41 P2 41.1(8)
Fe7 Fe6 C41 P2 150.3(6)
Fe5 Fe6 C41 P2 -123.1(6)
C43 Fe6 C41 Fe5 -35.3(4)
C42 Fe6 C41 Fe5 -124.6(7)
C52 Fe6 C41 Fe5 -178.1(13)
C53 Fe6 C41 Fe5 63.6(17)
C55 Fe6 C41 Fe5 126.2(5)
C54 Fe6 C41 Fe5 88.4(7)
C51 Fe6 C41 Fe5 164.3(4)
Fe7 Fe6 C41 Fe5 -86.6(3)
C43 Fe6 C41 Fe8 35.4(6)
C42 Fe6 C41 Fe8 -53.8(6)
C52 Fe6 C41 Fe8 -107.3(15)
C53 Fe6 C41 Fe8 134.4(15)
C55 Fe6 C41 Fe8 -163.1(5)
C54 Fe6 C41 Fe8 159.2(7)
C51 Fe6 C41 Fe8 -125.0(5)
Fe7 Fe6 C41 Fe8 -15.8(4)
Fe5 Fe6 C41 Fe8 70.8(4)
C44 Fe8 C41 C42 -90.6(7)
C66 Fe8 C41 C42 172.6(12)
C65 Fe8 C41 C42 144.8(7)
C67 Fe8 C41 C42 53(2)
C64 Fe8 C41 C42 104.3(6)
C63 Fe8 C41 C42 66.3(8)
Fe7 Fe8 C41 C42 -38.8(5)
Fe5 Fe8 C41 C42 -126.3(7)
C44 Fe8 C41 P2 160.3(8)
C42 Fe8 C41 P2 -109.0(10)
C66 Fe8 C41 P2 63.6(15)
C65 Fe8 C41 P2 35.7(10)
C67 Fe8 C41 P2 -56(2)
C64 Fe8 C41 P2 -4.7(9)
C63 Fe8 C41 P2 -42.7(10)
Fe7 Fe8 C41 P2 -147.9(7)
Fe5 Fe8 C41 P2 124.7(9)
C44 Fe8 C41 Fe5 35.7(5)
C42 Fe8 C41 Fe5 126.3(7)
C66 Fe8 C41 Fe5 -61.1(13)
C65 Fe8 C41 Fe5 -88.9(6)
C67 Fe8 C41 Fe5 180(2)
C64 Fe8 C41 Fe5 -129.4(4)
C63 Fe8 C41 Fe5 -167.4(4)
Fe7 Fe8 C41 Fe5 87.5(2)
C44 Fe8 C41 Fe6 -36.1(6)
C42 Fe8 C41 Fe6 54.6(6)
C66 Fe8 C41 Fe6 -132.8(12)
C65 Fe8 C41 Fe6 -160.7(6)
C67 Fe8 C41 Fe6 108(2)
C64 Fe8 C41 Fe6 158.9(5)
C63 Fe8 C41 Fe6 120.9(5)
Fe7 Fe8 C41 Fe6 15.7(4)
Fe5 Fe8 C41 Fe6 -71.7(4)
P2 C41 C42 Fe7 -171.3(5)
Fe5 C41 C42 Fe7 2.8(11)
Fe6 C41 C42 Fe7 -60.1(6)
Fe8 C41 C42 Fe7 62.8(6)
P2 C41 C42 Fe8 125.8(7)
Fe5 C41 C42 Fe8 -60.1(6)
Fe6 C41 C42 Fe8 -123.0(4)
P2 C41 C42 Fe6 -111.2(8)
Fe5 C41 C42 Fe6 62.9(6)
Fe8 C41 C42 Fe6 123.0(4)
C43 Fe7 C42 C41 18.7(10)
C44 Fe7 C42 C41 -25.5(9)
C58 Fe7 C42 C41 126.3(13)
C59 Fe7 C42 C41 146.6(9)
C60 Fe7 C42 C41 -174.4(9)
C57 Fe7 C42 C41 -137(2)
C61 Fe7 C42 C41 -141.1(8)
Fe6 Fe7 C42 C41 56.5(7)
Fe8 Fe7 C42 C41 -59.3(8)
C43 Fe7 C42 Fe8 77.9(6)
C44 Fe7 C42 Fe8 33.8(5)
C58 Fe7 C42 Fe8 -174.4(11)
C59 Fe7 C42 Fe8 -154.1(5)
C60 Fe7 C42 Fe8 -115.1(5)
C57 Fe7 C42 Fe8 -77(2)
C61 Fe7 C42 Fe8 -81.8(6)
Fe6 Fe7 C42 Fe8 115.8(4)
C43 Fe7 C42 Fe6 -37.9(6)
C44 Fe7 C42 Fe6 -82.0(5)
C58 Fe7 C42 Fe6 69.8(12)
C59 Fe7 C42 Fe6 90.1(6)
C60 Fe7 C42 Fe6 129.1(5)
C57 Fe7 C42 Fe6 167(2)
C61 Fe7 C42 Fe6 162.4(5)
Fe8 Fe7 C42 Fe6 -115.8(4)
C44 Fe8 C42 C41 91.0(7)
C66 Fe8 C42 C41 -165(2)
C65 Fe8 C42 C41 -66.6(11)
C67 Fe8 C42 C41 -165.2(8)
C64 Fe8 C42 C41 -91.6(6)
C63 Fe8 C42 C41 -131.7(6)
Fe7 Fe8 C42 C41 127.0(7)
Fe5 Fe8 C42 C41 39.1(5)
C44 Fe8 C42 Fe7 -36.1(5)
C41 Fe8 C42 Fe7 -127.0(7)
C66 Fe8 C42 Fe7 68(2)
C65 Fe8 C42 Fe7 166.4(8)
C67 Fe8 C42 Fe7 67.8(8)
C64 Fe8 C42 Fe7 141.4(4)
C63 Fe8 C42 Fe7 101.3(5)
Fe5 Fe8 C42 Fe7 -87.9(3)
C44 Fe8 C42 Fe6 33.7(6)
C41 Fe8 C42 Fe6 -57.3(5)
C66 Fe8 C42 Fe6 137(2)
C65 Fe8 C42 Fe6 -123.8(9)
C67 Fe8 C42 Fe6 137.5(7)
C64 Fe8 C42 Fe6 -148.9(5)
C63 Fe8 C42 Fe6 171.0(5)
Fe7 Fe8 C42 Fe6 69.8(4)
Fe5 Fe8 C42 Fe6 -18.1(4)
C43 Fe6 C42 C41 -90.3(7)
C52 Fe6 C42 C41 160.4(9)
C53 Fe6 C42 C41 169.2(19)
C55 Fe6 C42 C41 86.1(7)
C54 Fe6 C42 C41 65.4(13)
C51 Fe6 C42 C41 124.7(7)
Fe7 Fe6 C42 C41 -128.6(7)
Fe5 Fe6 C42 C41 -40.1(6)
C43 Fe6 C42 Fe7 38.2(4)
C41 Fe6 C42 Fe7 128.6(7)
C52 Fe6 C42 Fe7 -71.0(8)
C53 Fe6 C42 Fe7 -62(2)
C55 Fe6 C42 Fe7 -145.3(4)
C54 Fe6 C42 Fe7 -166.1(9)
C51 Fe6 C42 Fe7 -106.7(5)
Fe5 Fe6 C42 Fe7 88.5(3)
C43 Fe6 C42 Fe8 -32.3(6)
C41 Fe6 C42 Fe8 58.1(6)
C52 Fe6 C42 Fe8 -141.5(8)
C53 Fe6 C42 Fe8 -132.7(19)
C55 Fe6 C42 Fe8 144.2(5)
C54 Fe6 C42 Fe8 123.4(10)
C51 Fe6 C42 Fe8 -177.2(5)
Fe7 Fe6 C42 Fe8 -70.5(4)
Fe5 Fe6 C42 Fe8 18.0(4)
C42 Fe6 C43 C44 19.4(9)
C41 Fe6 C43 C44 -23.9(9)
C52 Fe6 C43 C44 143.3(10)
C53 Fe6 C43 C44 -179.1(10)
C55 Fe6 C43 C44 -152.3(12)
C54 Fe6 C43 C44 -146.1(9)
C51 Fe6 C43 C44 127.2(11)
Fe7 Fe6 C43 C44 57.5(9)
Fe5 Fe6 C43 C44 -59.1(9)
C42 Fe6 C43 Fe7 -38.1(5)
C41 Fe6 C43 Fe7 -81.4(5)
C52 Fe6 C43 Fe7 85.8(7)
C53 Fe6 C43 Fe7 123.4(6)
C55 Fe6 C43 Fe7 150.2(11)
C54 Fe6 C43 Fe7 156.4(5)
C51 Fe6 C43 Fe7 69.7(11)
Fe5 Fe6 C43 Fe7 -116.5(7)
C42 Fe6 C43 Fe5 78.4(5)
C41 Fe6 C43 Fe5 35.2(5)
C52 Fe6 C43 Fe5 -157.6(6)
C53 Fe6 C43 Fe5 -120.0(6)
C55 Fe6 C43 Fe5 -93.3(14)
C54 Fe6 C43 Fe5 -87.0(7)
C51 Fe6 C43 Fe5 -173.7(7)
Fe7 Fe6 C43 Fe5 116.5(7)
C42 Fe7 C43 C44 -89.1(7)
C58 Fe7 C43 C44 121.1(14)
C59 Fe7 C43 C44 154.8(11)
C60 Fe7 C43 C44 141(2)
C57 Fe7 C43 C44 82.3(11)
C61 Fe7 C43 C44 63.1(12)
Fe6 Fe7 C43 C44 -127.8(8)
Fe8 Fe7 C43 C44 -38.2(6)
C42 Fe7 C43 Fe6 38.7(5)
C44 Fe7 C43 Fe6 127.8(8)
C58 Fe7 C43 Fe6 -111.1(13)
C59 Fe7 C43 Fe6 -77.4(10)
C60 Fe7 C43 Fe6 -91(2)
C57 Fe7 C43 Fe6 -149.9(9)
C61 Fe7 C43 Fe6 -169.1(7)
Fe8 Fe7 C43 Fe6 89.6(3)
C42 Fe7 C43 Fe5 -33.8(9)
C44 Fe7 C43 Fe5 55.3(9)
C58 Fe7 C43 Fe5 176.4(14)
C59 Fe7 C43 Fe5 -149.9(11)
C60 Fe7 C43 Fe5 -163.2(16)
C57 Fe7 C43 Fe5 137.6(11)
C61 Fe7 C43 Fe5 118.5(9)
Fe6 Fe7 C43 Fe5 -72.5(6)
Fe8 Fe7 C43 Fe5 17.1(7)
C41 Fe5 C43 C44 90.6(8)
C45 Fe5 C43 C44 -106.8(9)
C49 Fe5 C43 C44 -148.7(10)
C48 Fe5 C43 C44 -144.3(14)
C47 Fe5 C43 C44 -60.7(15)
C46 Fe5 C43 C44 -72.2(9)
Fe8 Fe5 C43 C44 38.1(7)
Fe6 Fe5 C43 C44 126.6(9)
C41 Fe5 C43 Fe6 -36.1(5)
C44 Fe5 C43 Fe6 -126.6(9)
C45 Fe5 C43 Fe6 126.6(6)
C49 Fe5 C43 Fe6 84.6(9)
C48 Fe5 C43 Fe6 89.1(15)
C47 Fe5 C43 Fe6 172.7(11)
C46 Fe5 C43 Fe6 161.2(6)
Fe8 Fe5 C43 Fe6 -88.5(4)
C41 Fe5 C43 Fe7 35.3(9)
C44 Fe5 C43 Fe7 -55.3(9)
C45 Fe5 C43 Fe7 -162.0(9)
C49 Fe5 C43 Fe7 156.0(10)
C48 Fe5 C43 Fe7 160.4(11)
C47 Fe5 C43 Fe7 -116.0(12)
C46 Fe5 C43 Fe7 -127.4(9)
Fe8 Fe5 C43 Fe7 -17.1(7)
Fe6 Fe5 C43 Fe7 71.4(7)
Fe6 C43 C44 Fe8 1.2(13)
Fe7 C43 C44 Fe8 62.9(7)
Fe5 C43 C44 Fe8 -63.0(7)
Fe6 C43 C44 Fe7 -61.7(7)
Fe5 C43 C44 Fe7 -125.9(5)
Fe6 C43 C44 Fe5 64.2(7)
Fe7 C43 C44 Fe5 125.9(5)
C42 Fe8 C44 C43 -21.3(9)
C41 Fe8 C44 C43 21.9(9)
C66 Fe8 C44 C43 172.7(10)
C65 Fe8 C44 C43 144.5(9)
C67 Fe8 C44 C43 -149.4(10)
C64 Fe8 C44 C43 164.6(10)
C63 Fe8 C44 C43 -131.9(9)
Fe7 Fe8 C44 C43 -56.5(9)
Fe5 Fe8 C44 C43 56.5(8)
C42 Fe8 C44 Fe7 35.2(5)
C41 Fe8 C44 Fe7 78.4(5)
C66 Fe8 C44 Fe7 -130.9(6)
C65 Fe8 C44 Fe7 -159.0(5)
C67 Fe8 C44 Fe7 -92.9(6)
C64 Fe8 C44 Fe7 -139.0(10)
C63 Fe8 C44 Fe7 -75.5(9)
Fe5 Fe8 C44 Fe7 112.9(7)
C42 Fe8 C44 Fe5 -77.7(5)
C41 Fe8 C44 Fe5 -34.6(5)
C66 Fe8 C44 Fe5 116.2(7)
C65 Fe8 C44 Fe5 88.0(7)
C67 Fe8 C44 Fe5 154.2(6)
C64 Fe8 C44 Fe5 108.1(12)
C63 Fe8 C44 Fe5 171.6(5)
Fe7 Fe8 C44 Fe5 -112.9(7)
C42 Fe7 C44 C43 90.3(7)
C58 Fe7 C44 C43 -73.5(12)
C59 Fe7 C44 C43 -69.7(18)
C60 Fe7 C44 C43 -160.5(9)
C57 Fe7 C44 C43 -108.3(10)
C61 Fe7 C44 C43 -143.5(7)
Fe6 Fe7 C44 C43 38.2(6)
Fe8 Fe7 C44 C43 125.7(8)
C43 Fe7 C44 Fe8 -125.7(8)
C42 Fe7 C44 Fe8 -35.4(5)
C58 Fe7 C44 Fe8 160.8(10)
C59 Fe7 C44 Fe8 164.6(14)
C60 Fe7 C44 Fe8 73.7(10)
C57 Fe7 C44 Fe8 125.9(9)
C61 Fe7 C44 Fe8 90.7(6)
Fe6 Fe7 C44 Fe8 -87.5(4)
C43 Fe7 C44 Fe5 -52.1(7)
C42 Fe7 C44 Fe5 38.2(7)
C58 Fe7 C44 Fe5 -125.6(11)
C59 Fe7 C44 Fe5 -121.8(15)
C60 Fe7 C44 Fe5 147.3(8)
C57 Fe7 C44 Fe5 -160.5(10)
C61 Fe7 C44 Fe5 164.3(7)
Fe6 Fe7 C44 Fe5 -13.9(6)
Fe8 Fe7 C44 Fe5 73.6(6)
C41 Fe5 C44 C43 -89.8(8)
C45 Fe5 C44 C43 82.7(9)
C49 Fe5 C44 C43 63.6(19)
C48 Fe5 C44 C43 148.4(12)
C47 Fe5 C44 C43 146.2(9)
C46 Fe5 C44 C43 115.4(9)
Fe8 Fe5 C44 C43 -125.7(10)
Fe6 Fe5 C44 C43 -38.4(7)
C43 Fe5 C44 Fe8 125.7(10)
C41 Fe5 C44 Fe8 35.9(5)
C45 Fe5 C44 Fe8 -151.6(6)
C49 Fe5 C44 Fe8 -170.7(15)
C48 Fe5 C44 Fe8 -85.9(12)
C47 Fe5 C44 Fe8 -88.1(7)
C46 Fe5 C44 Fe8 -118.8(7)
Fe6 Fe5 C44 Fe8 87.3(4)
C43 Fe5 C44 Fe7 52.1(8)
C41 Fe5 C44 Fe7 -37.7(7)
C45 Fe5 C44 Fe7 134.8(7)
C49 Fe5 C44 Fe7 115.7(16)
C48 Fe5 C44 Fe7 -159.5(9)
C47 Fe5 C44 Fe7 -161.6(8)
C46 Fe5 C44 Fe7 167.6(8)
Fe8 Fe5 C44 Fe7 -73.6(6)
Fe6 Fe5 C44 Fe7 13.7(6)
C43 Fe5 C45 C46 112.3(11)
C41 Fe5 C45 C46 -135.5(16)
C44 Fe5 C45 C46 68.3(11)
C49 Fe5 C45 C46 -125.6(15)
C48 Fe5 C45 C46 -84.0(11)
C47 Fe5 C45 C46 -38.3(11)
Fe8 Fe5 C45 C46 29.6(13)
Fe6 Fe5 C45 C46 158.8(9)
C43 Fe5 C45 C50 -14.0(16)
C41 Fe5 C45 C50 98.2(19)
C44 Fe5 C45 C50 -58.0(16)
C49 Fe5 C45 C50 108.1(19)
C48 Fe5 C45 C50 149.7(17)
C47 Fe5 C45 C50 -164.6(17)
C46 Fe5 C45 C50 -126.3(19)
Fe8 Fe5 C45 C50 -96.7(16)
Fe6 Fe5 C45 C50 32.5(16)
C43 Fe5 C45 C49 -122.1(11)
C41 Fe5 C45 C49 -10(2)
C44 Fe5 C45 C49 -166.1(11)
C48 Fe5 C45 C49 41.6(10)
C47 Fe5 C45 C49 87.3(11)
C46 Fe5 C45 C49 125.6(15)
Fe8 Fe5 C45 C49 155.2(9)
Fe6 Fe5 C45 C49 -75.6(10)
C50 C45 C46 C47 -174.4(15)
C49 C45 C46 C47 2.9(18)
Fe5 C45 C46 C47 61.2(11)
C50 C45 C46 Fe5 124.4(16)
C49 C45 C46 Fe5 -58.3(10)
C43 Fe5 C46 C45 -75.6(11)
C41 Fe5 C46 C45 148.3(11)
C44 Fe5 C46 C45 -117.1(10)
C49 Fe5 C46 C45 37.4(10)
C48 Fe5 C46 C45 78.8(11)
C47 Fe5 C46 C45 115.7(17)
Fe8 Fe5 C46 C45 -162.3(8)
Fe6 Fe5 C46 C45 -42.6(17)
C43 Fe5 C46 C47 168.7(13)
C41 Fe5 C46 C47 33(2)
C44 Fe5 C46 C47 127.2(13)
C45 Fe5 C46 C47 -115.7(17)
C49 Fe5 C46 C47 -78.3(13)
C48 Fe5 C46 C47 -36.9(13)
Fe8 Fe5 C46 C47 82.0(13)
Fe6 Fe5 C46 C47 -158.3(11)
C45 C46 C47 C48 -0.9(18)
Fe5 C46 C47 C48 57.8(10)
C45 C46 C47 Fe5 -58.8(11)
C43 Fe5 C47 C46 -18(2)
C41 Fe5 C47 C46 -164.4(11)
C44 Fe5 C47 C46 -59.4(14)
C45 Fe5 C47 C46 37.4(11)
C49 Fe5 C47 C46 86.9(14)
C48 Fe5 C47 C46 122.1(18)
Fe8 Fe5 C47 C46 -109.7(12)
Fe6 Fe5 C47 C46 139.0(19)
C43 Fe5 C47 C48 -140.6(11)
C41 Fe5 C47 C48 73.4(11)
C44 Fe5 C47 C48 178.5(9)
C45 Fe5 C47 C48 -84.7(11)
C49 Fe5 C47 C48 -35.2(10)
C46 Fe5 C47 C48 -122.1(18)
Fe8 Fe5 C47 C48 128.2(9)
Fe6 Fe5 C47 C48 17(3)
C46 C47 C48 C49 -1.5(17)
Fe5 C47 C48 C49 59.0(10)
C46 C47 C48 Fe5 -60.5(12)
C43 Fe5 C48 C49 -6(2)
C41 Fe5 C48 C49 116.4(13)
C44 Fe5 C48 C49 -124.5(17)
C45 Fe5 C48 C49 -48.5(13)
C47 Fe5 C48 C49 -121.4(16)
C46 Fe5 C48 C49 -87.9(14)
Fe8 Fe5 C48 C49 170.7(12)
Fe6 Fe5 C48 C49 63.8(13)
C43 Fe5 C48 C47 115.1(18)
C41 Fe5 C48 C47 -122.2(10)
C44 Fe5 C48 C47 -3.1(18)
C45 Fe5 C48 C47 72.8(11)
C49 Fe5 C48 C47 121.4(16)
C46 Fe5 C48 C47 33.5(11)
Fe8 Fe5 C48 C47 -67.9(11)
Fe6 Fe5 C48 C47 -174.8(9)
C47 C48 C49 C45 2.7(13)
Fe5 C48 C49 C45 62.4(7)
C47 C48 C49 Fe5 -59.8(10)
C46 C45 C49 C48 -3.6(16)
C50 C45 C49 C48 174.0(13)
Fe5 C45 C49 C48 -66.5(8)
C46 C45 C49 Fe5 62.9(12)
C50 C45 C49 Fe5 -119.5(13)
C43 Fe5 C49 C48 177.1(10)
C41 Fe5 C49 C48 -77.4(13)
C44 Fe5 C49 C48 132.7(13)
C45 Fe5 C49 C48 106.1(16)
C47 Fe5 C49 C48 36.8(11)
C46 Fe5 C49 C48 75.9(12)
Fe8 Fe5 C49 C48 -25(3)
Fe6 Fe5 C49 C48 -131.3(11)
C43 Fe5 C49 C45 70.9(12)
C41 Fe5 C49 C45 176.4(8)
C44 Fe5 C49 C45 27(2)
C48 Fe5 C49 C45 -106.1(16)
C47 Fe5 C49 C45 -69.3(10)
C46 Fe5 C49 C45 -30.2(9)
Fe8 Fe5 C49 C45 -131.0(19)
Fe6 Fe5 C49 C45 122.6(9)
C43 Fe6 C51 C55 141.8(10)
C42 Fe6 C51 C55 -114.1(9)
C41 Fe6 C51 C55 -72.8(10)
C52 Fe6 C51 C55 116.9(13)
C53 Fe6 C51 C55 80.1(9)
C54 Fe6 C51 C55 35.6(8)
Fe7 Fe6 C51 C55 -166.8(7)
Fe5 Fe6 C51 C55 -19(2)
C43 Fe6 C51 C52 24.8(14)
C42 Fe6 C51 C52 128.9(8)
C41 Fe6 C51 C52 170.3(8)
C53 Fe6 C51 C52 -36.8(9)
C55 Fe6 C51 C52 -116.9(13)
C54 Fe6 C51 C52 -81.3(9)
Fe7 Fe6 C51 C52 76.2(8)
Fe5 Fe6 C51 C52 -136.2(15)
C43 Fe6 C51 C56 -96.1(14)
C42 Fe6 C51 C56 8.0(11)
C41 Fe6 C51 C56 49.4(12)
C52 Fe6 C51 C56 -120.9(14)
C53 Fe6 C51 C56 -157.7(13)
C55 Fe6 C51 C56 122.1(16)
C54 Fe6 C51 C56 157.7(13)
Fe7 Fe6 C51 C56 -44.7(12)
Fe5 Fe6 C51 C56 102.9(14)
C55 C51 C52 C53 0.1(18)
C56 C51 C52 C53 179.8(13)
Fe6 C51 C52 C53 60.7(13)
C55 C51 C52 Fe6 -60.6(10)
C56 C51 C52 Fe6 119.1(13)
C43 Fe6 C52 C53 75.5(11)
C42 Fe6 C52 C53 175.5(9)
C41 Fe6 C52 C53 -143.6(14)
C55 Fe6 C52 C53 -81.5(11)
C54 Fe6 C52 C53 -40.0(11)
C51 Fe6 C52 C53 -119.5(14)
Fe7 Fe6 C52 C53 127.4(10)
Fe5 Fe6 C52 C53 39.3(16)
C43 Fe6 C52 C51 -165.0(8)
C42 Fe6 C52 C51 -65.0(9)
C41 Fe6 C52 C51 -24.1(19)
C53 Fe6 C52 C51 119.5(14)
C55 Fe6 C52 C51 38.0(8)
C54 Fe6 C52 C51 79.5(9)
Fe7 Fe6 C52 C51 -113.1(7)
Fe5 Fe6 C52 C51 158.8(7)
C51 C52 C53 C54 1.1(19)
Fe6 C52 C53 C54 62.6(11)
C51 C52 C53 Fe6 -61.5(11)
C43 Fe6 C53 C52 -111.5(12)
C42 Fe6 C53 C52 -12(3)
C41 Fe6 C53 C52 150.6(14)
C55 Fe6 C53 C52 79.7(12)
C54 Fe6 C53 C52 115.5(18)
C51 Fe6 C53 C52 37.1(11)
Fe7 Fe6 C53 C52 -63.5(13)
Fe5 Fe6 C53 C52 -159.5(10)
C43 Fe6 C53 C54 133.0(11)
C42 Fe6 C53 C54 -127.4(17)
C41 Fe6 C53 C54 35(2)
C52 Fe6 C53 C54 -115.5(18)
C55 Fe6 C53 C54 -35.8(10)
C51 Fe6 C53 C54 -78.5(12)
Fe7 Fe6 C53 C54 -179.1(9)
Fe5 Fe6 C53 C54 85.0(12)
C52 C53 C54 C55 -1.8(19)
Fe6 C53 C54 C55 60.4(11)
C52 C53 C54 Fe6 -62.2(11)
C43 Fe6 C54 C55 -176.0(8)
C42 Fe6 C54 C55 32.3(15)
C41 Fe6 C54 C55 77.0(9)
C52 Fe6 C54 C55 -80.3(11)
C53 Fe6 C54 C55 -118.9(15)
C51 Fe6 C54 C55 -36.8(8)
Fe7 Fe6 C54 C55 -116.6(13)
Fe5 Fe6 C54 C55 130.4(7)
C43 Fe6 C54 C53 -57.0(13)
C42 Fe6 C54 C53 151.2(12)
C41 Fe6 C54 C53 -164.0(11)
C52 Fe6 C54 C53 38.6(13)
C55 Fe6 C54 C53 118.9(15)
C51 Fe6 C54 C53 82.1(13)
Fe7 Fe6 C54 C53 2(2)
Fe5 Fe6 C54 C53 -110.7(11)
C53 C54 C55 C51 2.0(18)
Fe6 C54 C55 C51 60.9(10)
C53 C54 C55 Fe6 -59.0(11)
C52 C51 C55 C54 -1.3(17)
C56 C51 C55 C54 179.0(12)
Fe6 C51 C55 C54 -61.1(11)
C52 C51 C55 Fe6 59.8(11)
C56 C51 C55 Fe6 -119.8(13)
C43 Fe6 C55 C54 8.9(17)
C42 Fe6 C55 C54 -162.0(8)
C41 Fe6 C55 C54 -117.1(8)
C52 Fe6 C55 C54 81.6(10)
C53 Fe6 C55 C54 38.5(9)
C51 Fe6 C55 C54 120.1(13)
Fe7 Fe6 C55 C54 143.3(7)
Fe5 Fe6 C55 C54 -66.0(9)
C43 Fe6 C55 C51 -111.2(15)
C42 Fe6 C55 C51 77.8(10)
C41 Fe6 C55 C51 122.8(9)
C52 Fe6 C55 C51 -38.5(10)
C53 Fe6 C55 C51 -81.6(10)
C54 Fe6 C55 C51 -120.1(13)
Fe7 Fe6 C55 C51 23.1(13)
Fe5 Fe6 C55 C51 173.9(8)
C43 Fe7 C57 C61 -160.0(12)
C42 Fe7 C57 C61 -6(3)
C44 Fe7 C57 C61 -115.8(13)
C58 Fe7 C57 C61 118.0(19)
C59 Fe7 C57 C61 79.0(12)
C60 Fe7 C57 C61 35.9(10)
Fe6 Fe7 C57 C61 154.6(8)
Fe8 Fe7 C57 C61 -70.1(13)
C43 Fe7 C57 C58 82.0(15)
C42 Fe7 C57 C58 -124(3)
C44 Fe7 C57 C58 126.2(15)
C59 Fe7 C57 C58 -39.0(12)
C60 Fe7 C57 C58 -82.1(14)
C61 Fe7 C57 C58 -118.0(19)
Fe6 Fe7 C57 C58 36.6(18)
Fe8 Fe7 C57 C58 171.9(13)
C43 Fe7 C57 C62 -21(3)
C42 Fe7 C57 C62 132.5(15)
C44 Fe7 C57 C62 23(3)
C58 Fe7 C57 C62 -103(3)
C59 Fe7 C57 C62 -142(3)
C60 Fe7 C57 C62 175(3)
C61 Fe7 C57 C62 139(3)
Fe6 Fe7 C57 C62 -67(3)
Fe8 Fe7 C57 C62 68(3)
C61 C57 C58 C59 1.2(19)
C62 C57 C58 C59 -173.8(10)
Fe7 C57 C58 C59 62.9(11)
C61 C57 C58 Fe7 -61.7(12)
C62 C57 C58 Fe7 123.3(11)
C43 Fe7 C58 C57 -107.7(13)
C42 Fe7 C58 C57 147.3(15)
C44 Fe7 C58 C57 -65.1(13)
C59 Fe7 C58 C57 117.1(15)
C60 Fe7 C58 C57 78.6(11)
C61 Fe7 C58 C57 36.2(10)
Fe6 Fe7 C58 C57 -159.3(10)
Fe8 Fe7 C58 C57 -20(3)
C43 Fe7 C58 C59 135.2(12)
C42 Fe7 C58 C59 30(2)
C44 Fe7 C58 C59 177.8(11)
C60 Fe7 C58 C59 -38.5(10)
C57 Fe7 C58 C59 -117.1(15)
C61 Fe7 C58 C59 -80.9(11)
Fe6 Fe7 C58 C59 83.6(11)
Fe8 Fe7 C58 C59 -137.2(18)
C57 C58 C59 C60 -1.8(17)
Fe7 C58 C59 C60 62.6(10)
C57 C58 C59 Fe7 -64.3(12)
C43 Fe7 C59 C60 -173.9(9)
C42 Fe7 C59 C60 80.7(12)
C44 Fe7 C59 C60 -120.9(18)
C58 Fe7 C59 C60 -115.6(18)
C57 Fe7 C59 C60 -78.0(12)
C61 Fe7 C59 C60 -37.4(10)
Fe6 Fe7 C59 C60 135.0(10)
Fe8 Fe7 C59 C60 34(2)
C43 Fe7 C59 C58 -58.3(16)
C42 Fe7 C59 C58 -163.7(14)
C44 Fe7 C59 C58 -5(3)
C60 Fe7 C59 C58 115.6(18)
C57 Fe7 C59 C58 37.6(12)
C61 Fe7 C59 C58 78.2(15)
Fe6 Fe7 C59 C58 -109.4(14)
Fe8 Fe7 C59 C58 149.7(17)
C58 C59 C60 C61 1.7(14)
Fe7 C59 C60 C61 62.4(9)
C58 C59 C60 Fe7 -60.7(10)
C43 Fe7 C60 C59 18(3)
C42 Fe7 C60 C59 -110.6(14)
C44 Fe7 C60 C59 143.6(15)
C58 Fe7 C60 C59 39.8(16)
C57 Fe7 C60 C59 82.8(15)
C61 Fe7 C60 C59 117.4(17)
Fe6 Fe7 C60 C59 -60.0(14)
Fe8 Fe7 C60 C59 -162.8(13)
C43 Fe7 C60 C61 -100(2)
C42 Fe7 C60 C61 132.0(9)
C44 Fe7 C60 C61 26.2(15)
C58 Fe7 C60 C61 -77.6(15)
C59 Fe7 C60 C61 -117.4(17)
C57 Fe7 C60 C61 -34.6(12)
Fe6 Fe7 C60 C61 -177.4(7)
Fe8 Fe7 C60 C61 79.8(9)
C58 C57 C61 C60 -0.1(17)
C62 C57 C61 C60 172.9(17)
Fe7 C57 C61 C60 -59.2(10)
C58 C57 C61 Fe7 59.1(11)
C62 C57 C61 Fe7 -128(2)
C59 C60 C61 C57 -1.0(15)
Fe7 C60 C61 C57 59.9(10)
C59 C60 C61 Fe7 -61.0(8)
C43 Fe7 C61 C57 31.5(19)
C42 Fe7 C61 C57 177.5(14)
C44 Fe7 C61 C57 73.5(15)
C58 Fe7 C61 C57 -38.2(16)
C59 Fe7 C61 C57 -83.1(16)
C60 Fe7 C61 C57 -121.3(17)
Fe6 Fe7 C61 C57 -113(2)
Fe8 Fe7 C61 C57 124.4(14)
C43 Fe7 C61 C60 152.8(10)
C42 Fe7 C61 C60 -61.2(10)
C44 Fe7 C61 C60 -165.2(9)
C58 Fe7 C61 C60 83.1(15)
C59 Fe7 C61 C60 38.1(12)
C57 Fe7 C61 C60 121.3(17)
Fe6 Fe7 C61 C60 8(2)
Fe8 Fe7 C61 C60 -114.3(8)
C44 Fe8 C63 C67 -28.4(13)
C42 Fe8 C63 C67 -134.7(9)
C41 Fe8 C63 C67 -174.7(8)
C66 Fe8 C63 C67 36.5(9)
C65 Fe8 C63 C67 79.3(9)
C64 Fe8 C63 C67 116.4(12)
Fe7 Fe8 C63 C67 -81.9(9)
Fe5 Fe8 C63 C67 110(2)
C44 Fe8 C63 C64 -144.8(9)
C42 Fe8 C63 C64 108.9(8)
C41 Fe8 C63 C64 68.9(9)
C66 Fe8 C63 C64 -79.8(9)
C65 Fe8 C63 C64 -37.1(7)
C67 Fe8 C63 C64 -116.4(12)
Fe7 Fe8 C63 C64 161.7(6)
Fe5 Fe8 C63 C64 -6(3)
C44 Fe8 C63 C68 94.2(17)
C42 Fe8 C63 C68 -12.1(15)
C41 Fe8 C63 C68 -52.1(16)
C66 Fe8 C63 C68 159.2(17)
C65 Fe8 C63 C68 -158.1(16)
C67 Fe8 C63 C68 122.6(18)
C64 Fe8 C63 C68 -121.0(18)
Fe7 Fe8 C63 C68 40.7(15)
Fe5 Fe8 C63 C68 -127(2)
C67 C63 C64 C65 -0.9(15)
C68 C63 C64 C65 -177.4(12)
Fe8 C63 C64 C65 60.3(9)
C67 C63 C64 Fe8 -61.2(10)
C68 C63 C64 Fe8 122.4(13)
C44 Fe8 C64 C65 -28.6(15)
C42 Fe8 C64 C65 157.7(7)
C41 Fe8 C64 C65 112.1(8)
C66 Fe8 C64 C65 -37.6(9)
C67 Fe8 C64 C65 -80.5(9)
C63 Fe8 C64 C65 -118.7(11)
Fe7 Fe8 C64 C65 -148.6(7)
Fe5 Fe8 C64 C65 59.9(9)
C44 Fe8 C64 C63 90.1(14)
C42 Fe8 C64 C63 -83.6(8)
C41 Fe8 C64 C63 -129.2(8)
C66 Fe8 C64 C63 81.1(9)
C65 Fe8 C64 C63 118.7(11)
C67 Fe8 C64 C63 38.1(9)
Fe7 Fe8 C64 C63 -29.9(10)
Fe5 Fe8 C64 C63 178.5(7)
C63 C64 C65 C66 -0.4(16)
Fe8 C64 C65 C66 60.4(11)
C63 C64 C65 Fe8 -60.8(8)
C44 Fe8 C65 C66 49.1(12)
C42 Fe8 C65 C66 -156.9(10)
C41 Fe8 C65 C66 158.4(10)
C67 Fe8 C65 C66 -37.9(11)
C64 Fe8 C65 C66 -118.0(14)
C63 Fe8 C65 C66 -80.4(11)
Fe7 Fe8 C65 C66 -11(2)
Fe5 Fe8 C65 C66 104.9(10)
C44 Fe8 C65 C64 167.1(7)
C42 Fe8 C65 C64 -38.9(13)
C41 Fe8 C65 C64 -83.6(8)
C66 Fe8 C65 C64 118.0(14)
C67 Fe8 C65 C64 80.1(9)
C63 Fe8 C65 C64 37.5(8)
Fe7 Fe8 C65 C64 107.3(13)
Fe5 Fe8 C65 C64 -137.2(7)
C64 C65 C66 C67 1.5(19)
Fe8 C65 C66 C67 63.0(12)
C64 C65 C66 Fe8 -61.5(10)
C44 Fe8 C66 C65 -138.8(11)
C42 Fe8 C66 C65 117(2)
C41 Fe8 C66 C65 -41.9(18)
C67 Fe8 C66 C65 117.3(16)
C64 Fe8 C66 C65 37.6(9)
C63 Fe8 C66 C65 81.0(11)
Fe7 Fe8 C66 C65 175.9(8)
Fe5 Fe8 C66 C65 -88.6(10)
C44 Fe8 C66 C67 103.9(11)
C42 Fe8 C66 C67 0(3)
C41 Fe8 C66 C67 -159.2(11)
C65 Fe8 C66 C67 -117.3(16)
C64 Fe8 C66 C67 -79.7(11)
C63 Fe8 C66 C67 -36.3(10)
Fe7 Fe8 C66 C67 58.5(12)
Fe5 Fe8 C66 C67 154.0(10)
C64 C63 C67 C66 1.9(17)
C68 C63 C67 C66 178.3(14)
Fe8 C63 C67 C66 -59.3(12)
C64 C63 C67 Fe8 61.1(8)
C68 C63 C67 Fe8 -122.4(13)
C65 C66 C67 C63 -2(2)
Fe8 C66 C67 C63 60.6(11)
C65 C66 C67 Fe8 -62.8(12)
C44 Fe8 C67 C63 160.1(9)
C42 Fe8 C67 C63 60.1(10)
C41 Fe8 C67 C63 17(3)
C66 Fe8 C67 C63 -120.0(14)
C65 Fe8 C67 C63 -82.0(9)
C64 Fe8 C67 C63 -38.9(8)
Fe7 Fe8 C67 C63 106.8(8)
Fe5 Fe8 C67 C63 -163.8(6)
C44 Fe8 C67 C66 -80.0(12)
C42 Fe8 C67 C66 -180.0(10)
C41 Fe8 C67 C66 136.7(19)
C65 Fe8 C67 C66 38.0(11)
C64 Fe8 C67 C66 81.1(11)
C63 Fe8 C67 C66 120.0(14)
Fe7 Fe8 C67 C66 -133.3(10)
Fe5 Fe8 C67 C66 -43.9(14)
C75 P2 C69 C70 56.2(10)
C41 P2 C69 C70 -63.3(11)
Au2 P2 C69 C70 170.4(9)
C75 P2 C69 C74 -122.1(9)
C41 P2 C69 C74 118.4(9)
Au2 P2 C69 C74 -7.9(10)
C74 C69 C70 C71 -2.0(19)
P2 C69 C70 C71 179.7(11)
C69 C70 C71 C72 0(2)
C70 C71 C72 C73 2(3)
C71 C72 C73 C74 -2(3)
C72 C73 C74 C69 0(2)
C70 C69 C74 C73 1.9(18)
P2 C69 C74 C73 -179.7(10)
C69 P2 C75 C76 -156.0(9)
C41 P2 C75 C76 -40.0(10)
Au2 P2 C75 C76 86.7(9)
C69 P2 C75 C80 29.7(10)
C41 P2 C75 C80 145.6(9)
Au2 P2 C75 C80 -87.7(9)
C80 C75 C76 C77 -1.3(16)
P2 C75 C76 C77 -175.7(8)
C75 C76 C77 C78 -0.8(17)
C76 C77 C78 C79 2.9(19)
C77 C78 C79 C80 -3(2)
C78 C79 C80 C75 1(3)
C76 C75 C80 C79 1(2)
P2 C75 C80 C79 175.9(12)
